data_7205522
loop_
_publ_author_name
'Gruber, Tobias'
'Fischer, Conrad'
'Seichter, Wilhelm'
'Bombicz, Petra'
'Weber, Edwin'

_publ_section_title
;
 Upper rim site lipophilic calix[4]arenes as receptors for natural
 terpenes and functionally related solvent molecules: combined crystal
 structure and QMB sensor study
;
_journal_issue 5
_journal_name_full CrystEngComm
_journal_page_first 1422
_journal_paper_doi 10.1039/c0ce00696c
_journal_volume 13
_journal_year 2011
_chemical_formula_moiety 'C64 H80 O8, C10 H14 O'
_chemical_formula_sum 'C74 H94 O9'
_chemical_formula_weight 1127.49
_chemical_name_systematic
;
?
;
_space_group_IT_number 4
_symmetry_cell_setting monoclinic
_symmetry_space_group_name_Hall 'P 2yb'
_symmetry_space_group_name_H-M 'P 1 21 1'
_atom_sites_solution_hydrogens geom
_atom_sites_solution_primary direct
_atom_sites_solution_secondary difmap
_audit_creation_method SHELXL-97
_cell_angle_alpha 90.00
_cell_angle_beta 90.295(4)
_cell_angle_gamma 90.00
_cell_formula_units_Z 4
_cell_length_a 15.9123(11)
_cell_length_b 24.6729(16)
_cell_length_c 16.1465(10)
_cell_measurement_reflns_used 9193
_cell_measurement_temperature 193(2)
_cell_measurement_theta_max 26.82
_cell_measurement_theta_min 2.24
_cell_volume 6339.1(7)
_computing_cell_refinement 'SAINT-NT (Bruker, 2003)'
_computing_data_collection 'Kappa APEX 2 (Bruker-AXS)'
_computing_data_reduction SAINT
_computing_molecular_graphics 'ORTEP-3 (Farrugia)'
_computing_publication_material SHELXTL
_computing_structure_refinement 'SHELXL-97 (Sheldrick, 1997)'
_computing_structure_solution 'SHELXS-97 (Sheldrick, 1990)'
_diffrn_ambient_temperature 193(2)
_diffrn_measured_fraction_theta_full 0.998
_diffrn_measured_fraction_theta_max 0.998
_diffrn_measurement_device_type 'CCD area detector'
_diffrn_measurement_method 'phi and omega scans'
_diffrn_radiation_monochromator graphite
_diffrn_radiation_source 'fine-focus sealed tube'
_diffrn_radiation_type MoK\a
_diffrn_radiation_wavelength 0.71073
_diffrn_reflns_av_R_equivalents 0.0586
_diffrn_reflns_av_sigmaI/netI 0.0362
_diffrn_reflns_limit_h_max 19
_diffrn_reflns_limit_h_min -16
_diffrn_reflns_limit_k_max 30
_diffrn_reflns_limit_k_min -30
_diffrn_reflns_limit_l_max 19
_diffrn_reflns_limit_l_min -19
_diffrn_reflns_number 122207
_diffrn_reflns_theta_full 25.80
_diffrn_reflns_theta_max 25.80
_diffrn_reflns_theta_min 1.26
_diffrn_standards_decay_% <1%
_exptl_absorpt_coefficient_mu 0.076
_exptl_absorpt_correction_T_max 0.9850
_exptl_absorpt_correction_T_min 0.9239
_exptl_absorpt_correction_type multi-scan
_exptl_absorpt_process_details 'SADABS (Sheldrick, 2004)'
_exptl_crystal_colour colourless
_exptl_crystal_density_diffrn 1.181
_exptl_crystal_density_method 'not measured'
_exptl_crystal_description block
_exptl_crystal_F_000 2440
_exptl_crystal_size_max 0.35
_exptl_crystal_size_mid 0.33
_exptl_crystal_size_min 0.20
_refine_diff_density_max 0.498
_refine_diff_density_min -0.346
_refine_diff_density_rms 0.066
_refine_ls_abs_structure_details 'Flack H D (1983), Acta Cryst. A39, 876-881'
_refine_ls_extinction_method none
_refine_ls_goodness_of_fit_ref 1.091
_refine_ls_hydrogen_treatment constr
_refine_ls_matrix_type fullcycle
_refine_ls_number_parameters 1506
_refine_ls_number_reflns 12480
_refine_ls_number_restraints 17
_refine_ls_restrained_S_all 1.103
_refine_ls_R_factor_all 0.1068
_refine_ls_R_factor_gt 0.0713
_refine_ls_shift/su_max 0.004
_refine_ls_shift/su_mean 0.001
_refine_ls_structure_factor_coef Fsqd
_refine_ls_weighting_details 'calc w=1/[\s^2^(Fo^2^)+(0.1527P)^2^+0.3274P] where P=(Fo^2^+2Fc^2^)/3'
_refine_ls_weighting_scheme calc
_refine_ls_wR_factor_gt 0.2116
_refine_ls_wR_factor_ref 0.2327
_reflns_number_gt 8208
_reflns_number_total 12480
_reflns_threshold_expression >2sigma(I)
_cod_data_source_file C0CE00696C.TXT
_cod_data_source_block togr40b
_cod_depositor_comments
;
The following automatic conversions were performed:
'_exptl_absorpt_correction_type' value 'multi scan' changed to
'multi-scan' according to
'/home/saulius/struct/CIF-dictionaries/cif_core.dic' dictionary named
'cif_core.dic' version 2.4.1 from 2010-06-29.

Automatic conversion script
Id: cif_fix_enum 1555 2011-01-17 13:19:09Z saulius 
;
_cod_original_sg_symbol_H-M 'P 21'
_cod_database_code 7205522

loop_
_symmetry_equiv_pos_as_xyz
'x, y, z'
'-x, y+1/2, -z'

loop_
_atom_site_label
_atom_site_type_symbol
_atom_site_fract_x
_atom_site_fract_y
_atom_site_fract_z
_atom_site_U_iso_or_equiv
_atom_site_adp_type
_atom_site_occupancy
_atom_site_symmetry_multiplicity
_atom_site_calc_flag
_atom_site_refinement_flags
_atom_site_disorder_assembly
_atom_site_disorder_group
O1 O 0.9794(2) 0.58927(15) 0.5832(2) 0.0482(10) Uani 1 1 d . . .
H1 H 0.9293 0.5930 0.5696 0.072 Uiso 1 1 calc R . .
O2 O 0.8288(2) 0.59198(15) 0.5055(2) 0.0469(10) Uani 1 1 d . . .
H2 H 0.8475 0.5867 0.4576 0.070 Uiso 1 1 calc R . .
O3 O 0.9152(2) 0.57981(16) 0.3640(2) 0.0495(10) Uani 1 1 d . . .
H3 H 0.9594 0.5848 0.3900 0.074 Uiso 1 1 calc R . .
O4 O 1.0670(2) 0.58402(15) 0.4431(2) 0.0482(10) Uani 1 1 d . . .
H4 H 1.0389 0.5852 0.4870 0.072 Uiso 1 1 calc R . .
O5 O 1.0910(2) 0.39088(16) 0.8046(2) 0.0489(10) Uani 1 1 d . . .
O6 O 0.6322(4) 0.3891(3) 0.6439(3) 0.105(2) Uani 1 1 d . . .
O7 O 0.7831(3) 0.3710(3) 0.1792(3) 0.107(2) Uani 1 1 d . . .
O8 O 1.2399(3) 0.3681(2) 0.3292(3) 0.0756(15) Uani 1 1 d . . .
C1 C 0.9883(3) 0.5458(2) 0.6351(3) 0.0341(12) Uani 1 1 d . . .
C2 C 1.0682(3) 0.5201(2) 0.6416(3) 0.0349(10) Uani 1 1 d . . .
C3 C 1.0768(3) 0.4789(2) 0.6976(3) 0.0314(9) Uani 1 1 d . . .
H3B H 1.1300 0.4619 0.7038 0.038 Uiso 1 1 calc R . .
C4 C 1.0099(3) 0.4610(2) 0.7462(3) 0.0360(10) Uani 1 1 d . . .
C5 C 0.9322(3) 0.4863(2) 0.7378(3) 0.0355(10) Uani 1 1 d . . .
H5 H 0.8866 0.4742 0.7707 0.043 Uiso 1 1 calc R . .
C6 C 0.9194(3) 0.5290(2) 0.6823(3) 0.0337(10) Uani 1 1 d . . .
C7 C 0.8324(3) 0.5524(2) 0.6722(3) 0.0419(14) Uani 1 1 d . . .
H7A H 0.8369 0.5917 0.6612 0.050 Uiso 1 1 calc R . .
H7B H 0.8012 0.5476 0.7245 0.050 Uiso 1 1 calc R . .
C8 C 0.7861(3) 0.5453(2) 0.5209(3) 0.0338(13) Uani 1 1 d . . .
C9 C 0.7836(3) 0.5259(2) 0.6022(3) 0.0360(13) Uani 1 1 d . . .
C10 C 0.7386(3) 0.4786(2) 0.6181(3) 0.0378(14) Uani 1 1 d . . .
H10 H 0.7350 0.4654 0.6732 0.045 Uiso 1 1 calc R . .
C11 C 0.6988(3) 0.4504(2) 0.5539(3) 0.0368(13) Uani 1 1 d . . .
C12 C 0.7028(3) 0.4709(2) 0.4729(3) 0.0376(13) Uani 1 1 d . . .
H12 H 0.6757 0.4518 0.4292 0.045 Uiso 1 1 calc R . .
C13 C 0.7456(3) 0.5182(2) 0.4555(3) 0.0340(13) Uani 1 1 d . . .
C14 C 0.7487(3) 0.5371(2) 0.3659(3) 0.0390(13) Uani 1 1 d . . .
H14A H 0.6946 0.5281 0.3385 0.047 Uiso 1 1 calc R . .
H14B H 0.7552 0.5770 0.3649 0.047 Uiso 1 1 calc R . .
C15 C 0.9012(3) 0.5329(2) 0.3193(3) 0.0370(13) Uani 1 1 d . . .
C16 C 0.8195(3) 0.5117(2) 0.3173(3) 0.0406(14) Uani 1 1 d . . .
C17 C 0.8060(3) 0.4655(2) 0.2729(3) 0.0396(14) Uani 1 1 d . . .
H17 H 0.7513 0.4500 0.2721 0.047 Uiso 1 1 calc R . .
C18 C 0.8708(3) 0.4398(2) 0.2278(3) 0.0415(14) Uani 1 1 d . . .
C19 C 0.9516(3) 0.4631(2) 0.2310(3) 0.0407(14) Uani 1 1 d . . .
H19 H 0.9961 0.4471 0.2006 0.049 Uiso 1 1 calc R . .
C20 C 0.9670(3) 0.5097(2) 0.2785(3) 0.0401(14) Uani 1 1 d . . .
C21 C 1.0563(3) 0.5323(3) 0.2835(3) 0.0428(11) Uani 1 1 d . . .
H21A H 1.0864 0.5240 0.2315 0.051 Uiso 1 1 calc R . .
H21B H 1.0541 0.5722 0.2898 0.051 Uiso 1 1 calc R . .
C22 C 1.1033(3) 0.5343(2) 0.4347(3) 0.0386(11) Uani 1 1 d . . .
C23 C 1.1038(3) 0.5076(2) 0.3569(3) 0.0389(11) Uani 1 1 d . . .
C24 C 1.1451(3) 0.4595(2) 0.3489(3) 0.0402(11) Uani 1 1 d . . .
H24 H 1.1461 0.4420 0.2965 0.048 Uiso 1 1 calc R . .
C25 C 1.1853(3) 0.4357(2) 0.4155(3) 0.0388(11) Uani 1 1 d . . .
C26 C 1.1827(3) 0.4621(2) 0.4917(3) 0.0393(11) Uani 1 1 d . . .
H26 H 1.2104 0.4457 0.5376 0.047 Uiso 1 1 calc R . .
C27 C 1.1419(3) 0.5105(2) 0.5039(3) 0.0369(10) Uani 1 1 d . . .
C28 C 1.1411(3) 0.5382(2) 0.5881(3) 0.0397(11) Uani 1 1 d . . .
H28A H 1.1945 0.5302 0.6174 0.048 Uiso 1 1 calc R . .
H28B H 1.1378 0.5779 0.5800 0.048 Uiso 1 1 calc R . .
C29 C 1.0226(3) 0.4142(2) 0.8032(3) 0.0386(11) Uani 1 1 d . . .
C30 C 0.9533(4) 0.3982(3) 0.8630(4) 0.0625(15) Uani 1 1 d . . .
H30A H 0.9575 0.4212 0.9131 0.075 Uiso 1 1 calc R . .
H30B H 0.8981 0.4055 0.8365 0.075 Uiso 1 1 calc R . .
C31 C 0.9568(4) 0.3396(3) 0.8886(4) 0.0695(17) Uani 1 1 d . . .
H31A H 0.9184 0.3340 0.9359 0.083 Uiso 1 1 calc R . .
H31B H 1.0145 0.3311 0.9077 0.083 Uiso 1 1 calc R . .
C32 C 0.9326(5) 0.3003(3) 0.8190(6) 0.093(2) Uani 1 1 d D . .
H32 H 0.9631 0.3137 0.7690 0.112 Uiso 1 1 calc R . .
C33 C 0.9648(5) 0.2427(3) 0.8328(5) 0.100(2) Uani 1 1 d D . .
H33A H 0.9440 0.2293 0.8868 0.119 Uiso 1 1 calc R . .
H33B H 1.0270 0.2434 0.8357 0.119 Uiso 1 1 calc R . .
C34 C 0.9374(7) 0.2029(4) 0.7646(7) 0.151(4) Uani 1 1 d D . .
H34A H 0.9636 0.2131 0.7113 0.181 Uiso 1 1 calc R . .
H34B H 0.9557 0.1657 0.7789 0.181 Uiso 1 1 calc R . .
C35 C 0.8422(6) 0.2049(5) 0.7565(6) 0.152(5) Uani 1 1 d D . .
H35A H 0.8164 0.1961 0.8105 0.183 Uiso 1 1 calc R . .
H35B H 0.8231 0.1777 0.7156 0.183 Uiso 1 1 calc R . .
C36 C 0.8138(5) 0.2616(5) 0.7288(5) 0.126(4) Uani 1 1 d D . .
H36A H 0.8398 0.2710 0.6751 0.151 Uiso 1 1 calc R . .
H36B H 0.7519 0.2626 0.7220 0.151 Uiso 1 1 calc R . .
C37 C 0.8414(5) 0.3016(5) 0.7954(5) 0.124(4) Uani 1 1 d D . .
H37A H 0.8276 0.3387 0.7760 0.149 Uiso 1 1 calc R . .
H37B H 0.8078 0.2948 0.8457 0.149 Uiso 1 1 calc R . .
C38 C 0.6509(3) 0.4009(3) 0.5728(3) 0.0460(12) Uani 1 1 d . . .
C39 C 0.6301(5) 0.3616(3) 0.5080(4) 0.0725(19) Uani 1 1 d D . .
H39A H 0.6339 0.3777 0.4520 0.087 Uiso 1 1 calc R . .
H39B H 0.5735 0.3458 0.5159 0.087 Uiso 1 1 calc R . .
C40 C 0.7002(7) 0.3198(4) 0.5239(10) 0.211(8) Uani 1 1 d D . .
H40A H 0.7551 0.3370 0.5123 0.253 Uiso 1 1 calc R . .
H40B H 0.6997 0.3097 0.5832 0.253 Uiso 1 1 calc R . .
C41 C 0.6930(5) 0.2697(3) 0.4734(4) 0.0775(19) Uani 1 1 d D . .
H41 H 0.6326 0.2585 0.4727 0.093 Uiso 1 1 calc R . .
C42 C 0.7444(10) 0.2225(4) 0.5067(7) 0.180(6) Uani 1 1 d D . .
H42A H 0.8032 0.2347 0.5137 0.216 Uiso 1 1 calc R . .
H42B H 0.7229 0.2129 0.5622 0.216 Uiso 1 1 calc R . .
C43 C 0.7441(9) 0.1726(4) 0.4544(6) 0.168(6) Uani 1 1 d D . .
H43A H 0.6862 0.1584 0.4485 0.201 Uiso 1 1 calc R . .
H43B H 0.7795 0.1442 0.4803 0.201 Uiso 1 1 calc R . .
C44 C 0.7792(9) 0.1881(5) 0.3695(8) 0.209(7) Uani 1 1 d D . .
H44A H 0.8375 0.2014 0.3764 0.250 Uiso 1 1 calc R . .
H44B H 0.7810 0.1555 0.3339 0.250 Uiso 1 1 calc R . .
C45 C 0.7271(10) 0.2315(5) 0.3267(7) 0.195(7) Uani 1 1 d D . .
H45A H 0.6705 0.2172 0.3133 0.234 Uiso 1 1 calc R . .
H45B H 0.7544 0.2426 0.2744 0.234 Uiso 1 1 calc R . .
C46 C 0.7195(7) 0.2805(4) 0.3848(4) 0.115(3) Uani 1 1 d D . .
H46A H 0.7746 0.2991 0.3864 0.138 Uiso 1 1 calc R . .
H46B H 0.6785 0.3060 0.3600 0.138 Uiso 1 1 calc R . .
C47 C 0.8526(4) 0.3888(3) 0.1800(3) 0.0515(13) Uani 1 1 d . . .
C48 C 0.9174(5) 0.3641(3) 0.1297(5) 0.082(2) Uani 1 1 d . . .
H48A H 0.9724 0.3754 0.1529 0.098 Uiso 1 1 calc R . .
H48B H 0.9130 0.3800 0.0736 0.098 Uiso 1 1 calc R . .
C49 C 0.9195(6) 0.3008(3) 0.1196(6) 0.098(3) Uani 1 1 d . . .
H49A H 0.8611 0.2872 0.1147 0.118 Uiso 1 1 calc R . .
H49B H 0.9489 0.2918 0.0675 0.118 Uiso 1 1 calc R . .
C50 C 0.9621(4) 0.2723(3) 0.1896(4) 0.0735(18) Uani 1 1 d D . .
H50 H 0.9338 0.2837 0.2419 0.088 Uiso 1 1 calc R . .
C51 C 1.0522(5) 0.2871(3) 0.1968(5) 0.087(2) Uani 1 1 d D . .
H51A H 1.0560 0.3268 0.2041 0.105 Uiso 1 1 calc R . .
H51B H 1.0798 0.2781 0.1437 0.105 Uiso 1 1 calc R . .
C52 C 1.1011(6) 0.2605(4) 0.2658(5) 0.113(3) Uani 1 1 d D . .
H52A H 1.1604 0.2726 0.2652 0.136 Uiso 1 1 calc R . .
H52B H 1.0765 0.2698 0.3202 0.136 Uiso 1 1 calc R . .
C53 C 1.0954(7) 0.2007(4) 0.2503(7) 0.162(5) Uani 1 1 d D . .
H53A H 1.1200 0.1924 0.1956 0.195 Uiso 1 1 calc R . .
H53B H 1.1288 0.1813 0.2929 0.195 Uiso 1 1 calc R . .
C54 C 1.0066(9) 0.1809(5) 0.2525(8) 0.236(10) Uani 1 1 d D . .
H54A H 0.9817 0.1882 0.3074 0.283 Uiso 1 1 calc R . .
H54B H 1.0048 0.1414 0.2422 0.283 Uiso 1 1 calc R . .
C55 C 0.9572(6) 0.2113(3) 0.1845(6) 0.124(3) Uani 1 1 d D . .
H55A H 0.9786 0.1997 0.1298 0.149 Uiso 1 1 calc R . .
H55B H 0.8974 0.2004 0.1876 0.149 Uiso 1 1 calc R . .
C56 C 1.2308(3) 0.3821(3) 0.3987(4) 0.0484(12) Uani 1 1 d . . .
C57 C 1.2688(4) 0.3518(3) 0.4707(4) 0.0536(13) Uani 1 1 d . . .
H57A H 1.2288 0.3511 0.5174 0.064 Uiso 1 1 calc R . .
H57B H 1.3208 0.3702 0.4895 0.064 Uiso 1 1 calc R . .
C58 C 1.2890(5) 0.2934(3) 0.4429(4) 0.0702(17) Uani 1 1 d . . .
H58A H 1.2357 0.2756 0.4265 0.084 Uiso 1 1 calc R . .
H58B H 1.3246 0.2954 0.3929 0.084 Uiso 1 1 calc R . .
C59 C 1.3321(4) 0.2582(2) 0.5046(4) 0.0548(14) Uani 1 1 d D . .
H59 H 1.2994 0.2579 0.5573 0.066 Uiso 1 1 calc R . .
C60 C 1.4187(4) 0.2789(3) 0.5213(4) 0.0779(19) Uani 1 1 d D . .
H60A H 1.4149 0.3141 0.5505 0.093 Uiso 1 1 calc R . .
H60B H 1.4476 0.2851 0.4681 0.093 Uiso 1 1 calc R . .
C61 C 1.4700(7) 0.2396(3) 0.5735(6) 0.122(3) Uani 1 1 d D . .
H61A H 1.5290 0.2521 0.5768 0.146 Uiso 1 1 calc R . .
H61B H 1.4472 0.2383 0.6304 0.146 Uiso 1 1 calc R . .
C62 C 1.4667(7) 0.1834(3) 0.5350(6) 0.131(4) Uani 1 1 d D . .
H62A H 1.4872 0.1849 0.4773 0.157 Uiso 1 1 calc R . .
H62B H 1.5032 0.1583 0.5667 0.157 Uiso 1 1 calc R . .
C63 C 1.3783(6) 0.1636(3) 0.5362(9) 0.192(7) Uani 1 1 d D . .
H63A H 1.3523 0.1689 0.5912 0.231 Uiso 1 1 calc R . .
H63B H 1.3748 0.1248 0.5207 0.231 Uiso 1 1 calc R . .
C64 C 1.3368(7) 0.2004(3) 0.4695(6) 0.124(3) Uani 1 1 d D . .
H64A H 1.3705 0.2000 0.4182 0.148 Uiso 1 1 calc R . .
H64B H 1.2796 0.1871 0.4561 0.148 Uiso 1 1 calc R . .
O1A O 0.4158(2) 0.23457(15) 0.8618(2) 0.0439(8) Uani 1 1 d . . .
H1A H 0.4666 0.2317 0.8785 0.066 Uiso 1 1 calc R . .
O2A O 0.3301(2) 0.22240(15) 1.0037(2) 0.0430(8) Uani 1 1 d . . .
H2A H 0.3305 0.2159 0.9529 0.065 Uiso 1 1 calc R . .
O3A O 0.4809(2) 0.22623(14) 1.0807(2) 0.0384(7) Uani 1 1 d . . .
H3A H 0.4302 0.2225 1.0671 0.058 Uiso 1 1 calc R . .
O4A O 0.5668(2) 0.23005(14) 0.9381(2) 0.0419(7) Uani 1 1 d . . .
H4A H 0.5670 0.2209 0.9866 0.063 Uiso 1 1 calc R . .
O5A O 0.2860(3) 0.4474(2) 0.6848(3) 0.0770(13) Uani 1 1 d . . .
O6A O 0.1306(3) 0.4218(2) 1.1438(2) 0.0734(13) Uani 1 1 d . . .
O7A O 0.5906(2) 0.42551(16) 1.3021(2) 0.0499(9) Uani 1 1 d . . .
O8A O 0.7344(3) 0.44854(18) 0.8296(2) 0.0651(11) Uani 1 1 d . . .
C1A C 0.4016(3) 0.2806(2) 0.8181(3) 0.0342(10) Uani 1 1 d . . .
C2A C 0.4687(3) 0.3046(2) 0.7731(3) 0.0322(9) Uani 1 1 d . . .
C3A C 0.4517(3) 0.3511(2) 0.7279(3) 0.0364(10) Uani 1 1 d . . .
H3C H 0.4959 0.3681 0.6983 0.044 Uiso 1 1 calc R . .
C4A C 0.3723(3) 0.3733(2) 0.7249(3) 0.0331(10) Uani 1 1 d . . .
C5A C 0.3071(3) 0.3500(2) 0.7687(3) 0.0361(10) Uani 1 1 d . . .
H5A H 0.2528 0.3659 0.7663 0.043 Uiso 1 1 calc R . .
C6A C 0.3201(3) 0.3035(2) 0.8161(3) 0.0322(10) Uani 1 1 d . . .
C7A C 0.2499(3) 0.2775(2) 0.8659(3) 0.0377(10) Uani 1 1 d . . .
H7A1 H 0.1954 0.2852 0.8384 0.045 Uiso 1 1 calc R . .
H7A2 H 0.2579 0.2377 0.8661 0.045 Uiso 1 1 calc R . .
C8A C 0.2884(3) 0.2702(2) 1.0189(3) 0.0355(10) Uani 1 1 d . . .
C9A C 0.2467(3) 0.2974(2) 0.9540(3) 0.0339(10) Uani 1 1 d . . .
C10A C 0.2035(3) 0.3440(2) 0.9736(3) 0.0349(10) Uani 1 1 d . . .
H10A H 0.1752 0.3630 0.9306 0.042 Uiso 1 1 calc R . .
C11A C 0.1994(3) 0.3641(2) 1.0526(3) 0.0403(11) Uani 1 1 d . . .
C12A C 0.2407(3) 0.3356(2) 1.1152(3) 0.0360(10) Uani 1 1 d . . .
H12A H 0.2373 0.3488 1.1703 0.043 Uiso 1 1 calc R . .
C13A C 0.2857(3) 0.2896(2) 1.1008(3) 0.0333(10) Uani 1 1 d . . .
C14A C 0.3347(3) 0.2614(2) 1.1688(3) 0.0379(10) Uani 1 1 d . . .
H14C H 0.3402 0.2225 1.1551 0.045 Uiso 1 1 calc R . .
H14D H 0.3033 0.2643 1.2214 0.045 Uiso 1 1 calc R . .
C15A C 0.4898(3) 0.2692(2) 1.1342(3) 0.0328(10) Uani 1 1 d . . .
C16A C 0.4219(3) 0.2860(2) 1.1802(3) 0.0334(10) Uani 1 1 d . . .
C17A C 0.4334(3) 0.3284(2) 1.2346(3) 0.0356(10) Uani 1 1 d . . .
H17A H 0.3871 0.3404 1.2666 0.043 Uiso 1 1 calc R . .
C18A C 0.5112(3) 0.3543(2) 1.2442(3) 0.0340(10) Uani 1 1 d . . .
C19A C 0.5792(3) 0.3368(2) 1.1962(3) 0.0341(10) Uani 1 1 d . . .
H19A H 0.6321 0.3543 1.2017 0.041 Uiso 1 1 calc R . .
C20A C 0.5697(3) 0.29377(19) 1.1401(3) 0.0301(9) Uani 1 1 d . . .
C21A C 0.6424(3) 0.2770(2) 1.0874(3) 0.0312(9) Uani 1 1 d . . .
H21C H 0.6408 0.2372 1.0801 0.037 Uiso 1 1 calc R . .
H21D H 0.6953 0.2861 1.1168 0.037 Uiso 1 1 calc R . .
C22A C 0.6047(3) 0.2803(2) 0.9321(3) 0.0315(9) Uani 1 1 d . . .
C23A C 0.6436(3) 0.30388(19) 1.0014(3) 0.0309(9) Uani 1 1 d . . .
C24A C 0.6825(3) 0.3540(2) 0.9921(3) 0.0306(9) Uani 1 1 d . . .
H24A H 0.7088 0.3706 1.0386 0.037 Uiso 1 1 calc R . .
C25A C 0.6833(3) 0.3800(2) 0.9161(3) 0.0329(9) Uani 1 1 d . . .
C26A C 0.6432(3) 0.3551(2) 0.8482(3) 0.0350(10) Uani 1 1 d . . .
H26A H 0.6436 0.3728 0.7959 0.042 Uiso 1 1 calc R . .
C27A C 0.6026(3) 0.3048(2) 0.8557(3) 0.0306(9) Uani 1 1 d . . .
C28A C 0.5569(3) 0.2825(2) 0.7805(3) 0.0374(10) Uani 1 1 d . . .
H28C H 0.5887 0.2920 0.7300 0.045 Uiso 1 1 calc R . .
H28D H 0.5545 0.2425 0.7845 0.045 Uiso 1 1 calc R . .
C29A C 0.3541(3) 0.4248(2) 0.6793(3) 0.0450(12) Uani 1 1 d . . .
C30A C 0.4202(4) 0.4509(2) 0.6227(3) 0.0549(14) Uani 1 1 d . . .
H30C H 0.4766 0.4405 0.6433 0.066 Uiso 1 1 calc R . .
H30D H 0.4136 0.4353 0.5665 0.066 Uiso 1 1 calc R . .
C31A C 0.4170(4) 0.5120(3) 0.6155(3) 0.0590(15) Uani 1 1 d . . .
H31C H 0.3576 0.5234 0.6101 0.071 Uiso 1 1 calc R . .
H31D H 0.4462 0.5229 0.5640 0.071 Uiso 1 1 calc R . .
C32A C 0.4567(3) 0.5424(3) 0.6883(4) 0.0611(15) Uani 1 1 d D . .
H32A H 0.4270 0.5293 0.7390 0.073 Uiso 1 1 calc R . .
C33A C 0.4390(5) 0.6019(3) 0.6826(5) 0.097(2) Uani 1 1 d D . .
H33C H 0.3779 0.6082 0.6881 0.117 Uiso 1 1 calc R . .
H33D H 0.4565 0.6154 0.6276 0.117 Uiso 1 1 calc R . .
C34A C 0.4860(6) 0.6340(4) 0.7507(6) 0.140(4) Uani 1 1 d D . .
H34C H 0.4825 0.6730 0.7369 0.168 Uiso 1 1 calc R . .
H34D H 0.4558 0.6286 0.8036 0.168 Uiso 1 1 calc R . .
C35A C 0.5767(6) 0.6201(4) 0.7649(6) 0.128(4) Uani 1 1 d D . .
H35C H 0.6107 0.6332 0.7177 0.154 Uiso 1 1 calc R . .
H35D H 0.5973 0.6382 0.8159 0.154 Uiso 1 1 calc R . .
C36A C 0.5861(5) 0.5602(3) 0.7732(5) 0.096(2) Uani 1 1 d D . .
H36C H 0.5584 0.5483 0.8249 0.115 Uiso 1 1 calc R . .
H36D H 0.6466 0.5512 0.7779 0.115 Uiso 1 1 calc R . .
C37A C 0.5488(4) 0.5295(3) 0.7015(4) 0.079(2) Uani 1 1 d D . .
H37C H 0.5552 0.4901 0.7116 0.095 Uiso 1 1 calc R . .
H37D H 0.5802 0.5386 0.6506 0.095 Uiso 1 1 calc R . .
C38A C 0.1533(3) 0.4145(3) 1.0742(3) 0.0491(13) Uani 1 1 d . . .
C39A C 0.1380(4) 0.4569(3) 1.0098(4) 0.0609(15) Uani 1 1 d . . .
H39C H 0.0791 0.4697 1.0122 0.073 Uiso 1 1 calc R . .
H39D H 0.1486 0.4420 0.9539 0.073 Uiso 1 1 calc R . .
C40A C 0.1986(4) 0.5033(2) 1.0287(3) 0.0561(14) Uani 1 1 d D . .
H40C H 0.1899 0.5155 1.0865 0.067 Uiso 1 1 calc R . .
H40D H 0.2570 0.4897 1.0245 0.067 Uiso 1 1 calc R . .
C41A C 0.1881(4) 0.5506(3) 0.9719(4) 0.0775(19) Uani 1 1 d D . .
H41A H 0.1265 0.5574 0.9647 0.093 Uiso 1 1 calc R . .
C42A C 0.2252(7) 0.5401(3) 0.8867(4) 0.116(3) Uani 1 1 d D . .
H42C H 0.2854 0.5308 0.8932 0.140 Uiso 1 1 calc R . .
H42D H 0.1965 0.5084 0.8617 0.140 Uiso 1 1 calc R . .
C43A C 0.2174(7) 0.5879(4) 0.8283(5) 0.127(4) Uani 1 1 d D . .
H43C H 0.1574 0.5957 0.8167 0.152 Uiso 1 1 calc R . .
H43D H 0.2456 0.5798 0.7752 0.152 Uiso 1 1 calc R . .
C44A C 0.2591(6) 0.6367(4) 0.8704(5) 0.122(3) Uani 1 1 d D . .
H44C H 0.3198 0.6288 0.8775 0.147 Uiso 1 1 calc R . .
H44D H 0.2541 0.6684 0.8332 0.147 Uiso 1 1 calc R . .
C45A C 0.2235(6) 0.6513(3) 0.9528(5) 0.115(3) Uani 1 1 d D . .
H45C H 0.1645 0.6635 0.9464 0.138 Uiso 1 1 calc R . .
H45D H 0.2564 0.6812 0.9780 0.138 Uiso 1 1 calc R . .
C46A C 0.2277(5) 0.6017(3) 1.0070(5) 0.090(2) Uani 1 1 d D . .
H46C H 0.1998 0.6102 1.0602 0.108 Uiso 1 1 calc R . .
H46D H 0.2874 0.5940 1.0195 0.108 Uiso 1 1 calc R . .
C47A C 0.5250(3) 0.4011(2) 1.3002(3) 0.0399(11) Uani 1 1 d . . .
C48A C 0.4543(4) 0.4185(3) 1.3562(4) 0.0623(16) Uani 1 1 d . . .
H48C H 0.4541 0.3947 1.4055 0.075 Uiso 1 1 calc R . .
H48D H 0.4004 0.4130 1.3265 0.075 Uiso 1 1 calc R . .
C49A C 0.4584(4) 0.4767(3) 1.3850(3) 0.0542(13) Uani 1 1 d . . .
H49C H 0.5161 0.4847 1.4049 0.065 Uiso 1 1 calc R . .
H49D H 0.4196 0.4816 1.4321 0.065 Uiso 1 1 calc R . .
C50A C 0.4348(3) 0.5171(2) 1.3157(3) 0.0508(13) Uani 1 1 d D . .
H50A H 0.4656 0.5075 1.2639 0.061 Uiso 1 1 calc R . .
C51A C 0.3418(4) 0.5178(4) 1.2987(5) 0.093(2) Uani 1 1 d D . .
H51C H 0.3113 0.5242 1.3511 0.112 Uiso 1 1 calc R . .
H51D H 0.3243 0.4820 1.2769 0.112 Uiso 1 1 calc R . .
C52A C 0.3181(5) 0.5624(4) 1.2353(5) 0.120(3) Uani 1 1 d D . .
H52C H 0.3419 0.5531 1.1806 0.144 Uiso 1 1 calc R . .
H52D H 0.2561 0.5640 1.2294 0.144 Uiso 1 1 calc R . .
C53A C 0.3507(5) 0.6176(4) 1.2623(7) 0.125(3) Uani 1 1 d D . .
H53C H 0.3375 0.6446 1.2188 0.150 Uiso 1 1 calc R . .
H53D H 0.3216 0.6287 1.3135 0.150 Uiso 1 1 calc R . .
C54A C 0.4441(4) 0.6171(3) 1.2778(5) 0.101(3) Uani 1 1 d D . .
H54C H 0.4631 0.6529 1.2986 0.121 Uiso 1 1 calc R . .
H54D H 0.4747 0.6088 1.2261 0.121 Uiso 1 1 calc R . .
C55A C 0.4606(7) 0.5726(3) 1.3436(6) 0.125(4) Uani 1 1 d D . .
H55C H 0.5212 0.5721 1.3575 0.150 Uiso 1 1 calc R . .
H55D H 0.4295 0.5818 1.3946 0.150 Uiso 1 1 calc R . .
C56A C 0.7275(3) 0.4311(2) 0.8996(3) 0.0389(11) Uani 1 1 d . . .
C57A C 0.7639(3) 0.4644(2) 0.9696(3) 0.0367(10) Uani 1 1 d . . .
H57C H 0.8169 0.4474 0.9888 0.044 Uiso 1 1 calc R . .
H57D H 0.7240 0.4643 1.0165 0.044 Uiso 1 1 calc R . .
C58A C 0.7813(3) 0.5220(2) 0.9443(3) 0.0469(12) Uani 1 1 d . . .
H58C H 0.7269 0.5400 0.9326 0.056 Uiso 1 1 calc R . .
H58D H 0.8133 0.5214 0.8919 0.056 Uiso 1 1 calc R . .
C59A C 0.8300(3) 0.5568(2) 1.0073(4) 0.0544(13) Uani 1 1 d D . .
H59A H 0.7998 0.5556 1.0614 0.065 Uiso 1 1 calc R . .
C60A C 0.8315(4) 0.6154(2) 0.9769(5) 0.075(2) Uani 1 1 d D . .
H60C H 0.7735 0.6300 0.9783 0.091 Uiso 1 1 calc R . .
H60D H 0.8501 0.6158 0.9185 0.091 Uiso 1 1 calc R . .
C61A C 0.8889(4) 0.6532(3) 1.0274(5) 0.093(2) Uani 1 1 d D . .
H61C H 0.8929 0.6888 0.9994 0.112 Uiso 1 1 calc R . .
H61D H 0.8645 0.6591 1.0830 0.112 Uiso 1 1 calc R . .
C62A C 0.9757(4) 0.6288(3) 1.0363(6) 0.108(3) Uani 1 1 d D . .
H62C H 1.0112 0.6528 1.0711 0.130 Uiso 1 1 calc R . .
H62D H 1.0021 0.6260 0.9810 0.130 Uiso 1 1 calc R . .
C63A C 0.9712(4) 0.5727(2) 1.0757(4) 0.0719(17) Uani 1 1 d D . .
H63C H 1.0284 0.5577 1.0824 0.086 Uiso 1 1 calc R . .
H63D H 0.9451 0.5753 1.1311 0.086 Uiso 1 1 calc R . .
C64A C 0.9196(3) 0.5364(2) 1.0208(4) 0.0547(14) Uani 1 1 d D . .
H64C H 0.9174 0.4998 1.0457 0.066 Uiso 1 1 calc R . .
H64D H 0.9476 0.5331 0.9664 0.066 Uiso 1 1 calc R . .
O1G O 1.0525(3) 0.18032(18) 0.5381(3) 0.0723(14) Uani 1 1 d . . .
C1G C 1.0575(4) 0.2265(2) 0.5552(3) 0.0485(15) Uani 1 1 d . . .
C2G C 1.0239(4) 0.2702(2) 0.5002(3) 0.0596(16) Uani 1 1 d . . .
H2GA H 0.9779 0.2549 0.4659 0.071 Uiso 1 1 calc R . .
H2GB H 1.0691 0.2819 0.4623 0.071 Uiso 1 1 calc R . .
C3G C 0.9913(3) 0.3190(2) 0.5451(3) 0.0429(12) Uani 1 1 d . . .
H3G H 0.9451 0.3062 0.5820 0.051 Uiso 1 1 calc R . .
C4G C 1.0611(4) 0.3422(2) 0.6020(4) 0.0504(16) Uani 1 1 d . . .
H4GA H 1.0997 0.3646 0.5684 0.061 Uiso 1 1 calc R . .
H4GB H 1.0352 0.3660 0.6440 0.061 Uiso 1 1 calc R . .
C5G C 1.1090(5) 0.3003(3) 0.6436(4) 0.075(2) Uani 1 1 d . . .
H5G H 1.1458 0.3117 0.6867 0.090 Uiso 1 1 calc R . .
C6G C 1.1067(5) 0.2468(3) 0.6276(4) 0.076(2) Uani 1 1 d . . .
C7G C 0.9551(4) 0.3651(2) 0.4921(4) 0.0587(17) Uani 1 1 d D . .
C8G C 0.9593(7) 0.3652(4) 0.4096(5) 0.126(4) Uani 1 1 d D . .
H8GA H 0.9389 0.3955 0.3791 0.151 Uiso 1 1 calc R . .
H8GB H 0.9827 0.3351 0.3813 0.151 Uiso 1 1 calc R . .
C9G C 0.9194(6) 0.4110(3) 0.5351(6) 0.108(3) Uani 1 1 d . . .
H9GA H 0.9648 0.4331 0.5587 0.163 Uiso 1 1 calc R . .
H9GB H 0.8830 0.3980 0.5797 0.163 Uiso 1 1 calc R . .
H9GC H 0.8864 0.4328 0.4961 0.163 Uiso 1 1 calc R . .
C10G C 1.1590(7) 0.2058(3) 0.6723(5) 0.124(4) Uani 1 1 d . . .
H10B H 1.2076 0.2238 0.6978 0.186 Uiso 1 1 calc R . .
H10C H 1.1785 0.1783 0.6331 0.186 Uiso 1 1 calc R . .
H10D H 1.1253 0.1885 0.7155 0.186 Uiso 1 1 calc R . .
O1H O 0.5471(3) 0.63299(18) 1.0369(3) 0.0652(12) Uani 1 1 d . . .
C1H C 0.5498(3) 0.5845(2) 1.0576(3) 0.0408(13) Uani 1 1 d . . .
C2H C 0.4912(3) 0.5445(2) 1.0209(3) 0.0514(15) Uani 1 1 d . . .
H2HA H 0.4771 0.5559 0.9637 0.062 Uiso 1 1 calc R . .
H2HB H 0.4386 0.5444 1.0533 0.062 Uiso 1 1 calc R . .
C3H C 0.5267(3) 0.48626(19) 1.0185(3) 0.0437(12) Uani 1 1 d . . .
H3H H 0.5760 0.4871 0.9805 0.052 Uiso 1 1 calc R . .
C4H C 0.5598(4) 0.4720(2) 1.1014(3) 0.0453(15) Uani 1 1 d . . .
H4HA H 0.5935 0.4384 1.0967 0.054 Uiso 1 1 calc R . .
H4HB H 0.5118 0.4641 1.1384 0.054 Uiso 1 1 calc R . .
C5H C 0.6131(4) 0.5151(2) 1.1408(3) 0.0486(15) Uani 1 1 d . . .
H5H H 0.6500 0.5045 1.1844 0.058 Uiso 1 1 calc R . .
C6H C 0.6122(3) 0.5667(2) 1.1190(3) 0.0397(13) Uani 1 1 d . . .
C7H C 0.4646(4) 0.4478(2) 0.9811(3) 0.0550(16) Uani 1 1 d D . .
C8H C 0.4499(5) 0.4497(4) 0.8974(4) 0.107(3) Uani 1 1 d D . .
H8HA H 0.4147 0.4234 0.8720 0.128 Uiso 1 1 calc R . .
H8HB H 0.4751 0.4773 0.8648 0.128 Uiso 1 1 calc R . .
C9H C 0.4253(5) 0.4051(3) 1.0292(5) 0.094(3) Uani 1 1 d D . .
H9HA H 0.3776 0.4201 1.0599 0.141 Uiso 1 1 calc R . .
H9HB H 0.4663 0.3900 1.0684 0.141 Uiso 1 1 calc R . .
H9HC H 0.4054 0.3765 0.9919 0.141 Uiso 1 1 calc R . .
C10H C 0.6675(3) 0.6094(2) 1.1602(4) 0.0541(15) Uani 1 1 d . . .
H10E H 0.6328 0.6328 1.1953 0.081 Uiso 1 1 calc R . .
H10F H 0.6948 0.6314 1.1176 0.081 Uiso 1 1 calc R . .
H10G H 0.7104 0.5915 1.1943 0.081 Uiso 1 1 calc R . .

loop_
_atom_site_aniso_label
_atom_site_aniso_U_11
_atom_site_aniso_U_22
_atom_site_aniso_U_33
_atom_site_aniso_U_23
_atom_site_aniso_U_13
_atom_site_aniso_U_12
O1 0.061(3) 0.041(2) 0.042(2) 0.0032(19) -0.0036(19) 0.007(2)
O2 0.051(2) 0.034(2) 0.055(2) 0.0045(19) -0.0089(18) 0.0037(19)
O3 0.046(2) 0.047(3) 0.056(3) 0.001(2) -0.0004(19) -0.004(2)
O4 0.053(2) 0.040(2) 0.052(2) 0.0125(19) -0.0021(19) 0.0034(19)
O5 0.050(2) 0.054(3) 0.043(2) 0.013(2) 0.0003(18) 0.007(2)
O6 0.108(4) 0.155(6) 0.050(3) 0.022(3) -0.007(3) -0.089(4)
O7 0.049(3) 0.157(6) 0.114(4) -0.087(4) 0.017(3) -0.029(3)
O8 0.084(3) 0.091(4) 0.052(3) -0.028(3) 0.002(2) 0.031(3)
C1 0.041(3) 0.029(3) 0.032(3) -0.001(2) -0.010(2) 0.003(2)
C2 0.026(2) 0.034(2) 0.045(3) -0.011(2) -0.0054(18) -0.0033(18)
C3 0.029(2) 0.034(2) 0.031(2) -0.0024(18) -0.0063(17) 0.0006(18)
C4 0.037(3) 0.042(3) 0.029(2) -0.0052(19) -0.0069(18) 0.001(2)
C5 0.033(2) 0.047(3) 0.026(2) -0.008(2) -0.0004(17) 0.004(2)
C6 0.031(2) 0.045(3) 0.025(2) -0.0109(19) 0.0046(17) 0.003(2)
C7 0.050(3) 0.044(3) 0.032(3) -0.015(3) -0.001(2) 0.017(3)
C8 0.027(3) 0.036(3) 0.039(3) 0.005(3) 0.004(2) 0.015(2)
C9 0.028(3) 0.042(3) 0.038(3) -0.011(3) -0.004(2) 0.007(3)
C10 0.022(3) 0.061(4) 0.030(3) 0.008(3) 0.004(2) 0.011(3)
C11 0.035(3) 0.040(3) 0.035(3) 0.003(3) 0.007(2) 0.006(3)
C12 0.037(3) 0.045(4) 0.031(3) 0.002(3) -0.005(2) 0.005(3)
C13 0.024(3) 0.038(3) 0.040(3) -0.002(3) 0.006(2) 0.003(2)
C14 0.030(3) 0.047(3) 0.039(3) 0.007(3) -0.010(2) 0.000(3)
C15 0.037(3) 0.044(4) 0.031(3) 0.006(3) -0.006(2) 0.004(3)
C16 0.039(3) 0.054(4) 0.029(3) 0.009(3) -0.005(2) 0.007(3)
C17 0.029(3) 0.060(4) 0.029(3) 0.007(3) -0.006(2) -0.012(3)
C18 0.037(3) 0.056(4) 0.031(3) 0.006(3) -0.009(2) -0.007(3)
C19 0.029(3) 0.065(4) 0.028(3) 0.003(3) 0.000(2) 0.000(3)
C20 0.035(3) 0.058(4) 0.028(3) 0.009(3) -0.004(2) -0.008(3)
C21 0.027(2) 0.061(3) 0.040(3) 0.004(2) -0.0002(19) -0.008(2)
C22 0.030(2) 0.044(3) 0.041(3) 0.008(2) 0.0030(19) -0.005(2)
C23 0.031(2) 0.047(3) 0.038(2) 0.004(2) 0.0013(19) -0.009(2)
C24 0.029(2) 0.055(3) 0.036(2) -0.008(2) 0.0028(18) -0.001(2)
C25 0.025(2) 0.045(3) 0.047(3) -0.004(2) 0.0099(19) -0.003(2)
C26 0.026(2) 0.052(3) 0.039(2) -0.001(2) -0.0034(18) -0.006(2)
C27 0.027(2) 0.048(3) 0.035(2) 0.003(2) 0.0026(18) -0.004(2)
C28 0.034(2) 0.037(2) 0.048(3) 0.003(2) -0.011(2) 0.001(2)
C29 0.038(3) 0.043(3) 0.035(2) -0.004(2) -0.0015(19) -0.002(2)
C30 0.075(4) 0.058(4) 0.055(3) 0.010(3) 0.009(3) -0.008(3)
C31 0.064(4) 0.072(4) 0.072(4) 0.019(3) -0.001(3) -0.015(3)
C32 0.093(6) 0.067(5) 0.119(6) 0.015(4) -0.033(5) -0.016(4)
C33 0.099(6) 0.080(5) 0.120(6) -0.015(5) 0.018(5) 0.016(4)
C34 0.227(15) 0.084(6) 0.141(9) -0.041(6) 0.011(9) 0.001(8)
C35 0.127(9) 0.236(15) 0.093(7) -0.016(8) 0.000(6) -0.118(10)
C36 0.072(5) 0.214(12) 0.091(6) -0.047(8) -0.007(4) -0.017(7)
C37 0.126(7) 0.162(9) 0.084(6) -0.037(6) -0.036(5) 0.041(6)
C38 0.039(3) 0.064(3) 0.036(3) 0.008(2) -0.002(2) 0.000(2)
C39 0.118(6) 0.045(3) 0.055(3) -0.004(3) 0.024(3) -0.021(3)
C40 0.116(9) 0.141(10) 0.38(2) -0.112(13) -0.032(11) 0.039(8)
C41 0.077(5) 0.077(5) 0.079(5) 0.004(4) -0.012(4) -0.005(4)
C42 0.250(17) 0.193(14) 0.097(7) -0.037(8) -0.078(9) 0.035(12)
C43 0.252(15) 0.134(9) 0.117(8) 0.023(7) 0.034(9) 0.133(10)
C44 0.206(14) 0.152(12) 0.268(18) 0.006(12) 0.073(13) 0.103(11)
C45 0.289(18) 0.169(12) 0.128(9) -0.024(9) 0.055(10) 0.094(13)
C46 0.146(8) 0.119(7) 0.079(5) -0.012(5) -0.015(5) 0.000(6)
C47 0.045(3) 0.075(4) 0.035(3) 0.000(3) -0.005(2) -0.004(3)
C48 0.081(5) 0.059(4) 0.105(5) -0.012(4) -0.033(4) 0.008(3)
C49 0.094(6) 0.080(5) 0.120(6) -0.036(5) -0.034(5) 0.007(4)
C50 0.091(5) 0.080(5) 0.050(3) 0.013(3) 0.015(3) -0.006(4)
C51 0.119(7) 0.065(4) 0.078(5) 0.017(4) 0.009(4) 0.014(4)
C52 0.097(6) 0.148(9) 0.094(6) 0.032(6) 0.006(5) 0.024(6)
C53 0.206(13) 0.102(8) 0.178(11) 0.010(8) -0.080(10) 0.086(9)
C54 0.38(2) 0.114(9) 0.217(14) 0.082(9) -0.197(16) -0.105(12)
C55 0.106(7) 0.131(8) 0.136(8) -0.028(7) -0.016(6) -0.039(6)
C56 0.031(3) 0.063(3) 0.051(3) 0.002(3) 0.001(2) 0.001(2)
C57 0.052(3) 0.063(4) 0.046(3) -0.005(3) 0.008(2) 0.013(3)
C58 0.081(4) 0.059(4) 0.070(4) 0.005(3) -0.004(3) 0.000(3)
C59 0.057(3) 0.047(3) 0.060(3) 0.012(3) 0.004(3) 0.012(3)
C60 0.111(6) 0.049(3) 0.073(4) -0.001(3) -0.004(4) 0.012(4)
C61 0.140(8) 0.106(7) 0.119(7) 0.005(6) -0.044(6) 0.030(6)
C62 0.214(13) 0.064(5) 0.115(7) 0.011(5) 0.009(7) 0.045(7)
C63 0.136(9) 0.033(4) 0.41(2) -0.005(8) -0.103(11) 0.017(5)
C64 0.175(10) 0.048(4) 0.148(8) -0.016(5) 0.005(7) 0.018(5)
O1A 0.0444(19) 0.0367(18) 0.0504(19) -0.0014(15) 0.0013(15) -0.0017(15)
O2A 0.0381(18) 0.0372(18) 0.054(2) -0.0042(15) 0.0010(14) -0.0011(14)
O3A 0.0401(17) 0.0334(17) 0.0418(17) -0.0032(14) -0.0016(13) -0.0046(14)
O4A 0.0425(18) 0.0314(17) 0.0519(19) -0.0017(15) -0.0003(15) -0.0007(14)
O5A 0.048(2) 0.082(3) 0.101(3) 0.051(3) -0.004(2) 0.015(2)
O6A 0.079(3) 0.096(3) 0.045(2) -0.013(2) 0.0045(19) 0.044(2)
O7A 0.045(2) 0.053(2) 0.051(2) -0.0088(16) -0.0019(15) -0.0086(17)
O8A 0.088(3) 0.068(3) 0.039(2) -0.0033(18) -0.0007(18) -0.036(2)
C1A 0.037(2) 0.031(2) 0.034(2) -0.0100(19) -0.0049(18) 0.0054(19)
C2A 0.033(2) 0.035(2) 0.029(2) -0.0109(18) -0.0001(17) -0.0027(19)
C3A 0.039(3) 0.041(3) 0.029(2) -0.0057(19) -0.0037(18) -0.012(2)
C4A 0.031(2) 0.044(3) 0.025(2) -0.0036(18) -0.0025(16) -0.009(2)
C5A 0.034(2) 0.046(3) 0.028(2) -0.0060(19) -0.0089(18) -0.008(2)
C6A 0.026(2) 0.040(2) 0.031(2) -0.0110(19) -0.0030(17) -0.0021(18)
C7A 0.032(2) 0.045(3) 0.036(2) -0.004(2) 0.0005(18) -0.009(2)
C8A 0.030(2) 0.037(2) 0.039(2) 0.002(2) -0.0004(18) -0.004(2)
C9A 0.030(2) 0.041(3) 0.030(2) -0.0042(19) -0.0097(17) -0.0128(19)
C10A 0.021(2) 0.050(3) 0.034(2) 0.008(2) 0.0010(17) -0.0035(19)
C11A 0.025(2) 0.058(3) 0.039(2) 0.001(2) 0.0004(18) 0.002(2)
C12A 0.033(2) 0.046(3) 0.030(2) 0.0042(19) 0.0050(17) -0.001(2)
C13A 0.028(2) 0.043(3) 0.029(2) 0.0002(19) 0.0038(17) -0.0127(19)
C14A 0.027(2) 0.044(3) 0.043(3) 0.000(2) 0.0017(18) 0.001(2)
C15A 0.034(2) 0.029(2) 0.035(2) 0.0120(19) 0.0004(18) 0.0006(19)
C16A 0.038(3) 0.029(2) 0.033(2) 0.0057(18) -0.0080(19) -0.0016(19)
C17A 0.037(2) 0.031(2) 0.039(2) 0.0080(19) 0.0018(19) 0.0028(19)
C18A 0.038(2) 0.028(2) 0.036(2) 0.0059(18) -0.0002(18) 0.0006(19)
C19A 0.031(2) 0.031(2) 0.041(2) 0.0109(19) -0.0021(18) -0.0032(18)
C20A 0.039(2) 0.026(2) 0.025(2) 0.0036(17) -0.0027(17) -0.0002(18)
C21A 0.028(2) 0.029(2) 0.036(2) 0.0050(18) 0.0003(17) 0.0111(18)
C22A 0.023(2) 0.029(2) 0.043(2) -0.0029(19) 0.0045(17) 0.0054(18)
C23A 0.025(2) 0.025(2) 0.042(2) -0.0020(18) -0.0030(18) 0.0091(17)
C24A 0.025(2) 0.029(2) 0.038(2) -0.0102(18) 0.0047(17) 0.0009(17)
C25A 0.032(2) 0.037(2) 0.030(2) -0.0031(19) 0.0025(17) 0.0044(19)
C26A 0.030(2) 0.042(3) 0.033(2) -0.0064(19) 0.0007(17) 0.0048(19)
C27A 0.022(2) 0.033(2) 0.036(2) -0.0065(19) 0.0004(17) 0.0071(18)
C28A 0.041(3) 0.043(3) 0.029(2) -0.010(2) 0.0046(18) -0.004(2)
C29A 0.040(3) 0.053(3) 0.042(3) 0.009(2) -0.012(2) -0.003(2)
C30A 0.067(4) 0.047(3) 0.050(3) 0.001(2) 0.008(3) -0.021(3)
C31A 0.065(4) 0.068(4) 0.044(3) 0.009(3) 0.004(3) -0.009(3)
C32A 0.049(3) 0.070(4) 0.064(4) -0.004(3) 0.006(3) -0.020(3)
C33A 0.102(6) 0.063(4) 0.127(7) -0.006(4) 0.028(5) -0.021(4)
C34A 0.201(12) 0.065(5) 0.154(9) -0.065(6) 0.037(8) -0.023(6)
C35A 0.122(8) 0.122(8) 0.141(8) -0.064(7) 0.007(6) -0.023(7)
C36A 0.076(5) 0.118(7) 0.094(5) -0.024(5) -0.008(4) -0.012(5)
C37A 0.051(4) 0.100(5) 0.088(5) -0.010(4) 0.002(3) -0.013(4)
C38A 0.039(3) 0.062(3) 0.047(3) -0.010(2) -0.003(2) 0.013(2)
C39A 0.067(4) 0.055(3) 0.061(3) -0.012(3) -0.015(3) 0.017(3)
C40A 0.058(3) 0.066(4) 0.044(3) -0.006(3) -0.015(2) 0.000(3)
C41A 0.067(4) 0.093(5) 0.072(4) -0.004(4) -0.003(3) -0.018(4)
C42A 0.200(10) 0.075(5) 0.074(5) -0.010(4) 0.015(6) 0.011(6)
C43A 0.164(10) 0.148(9) 0.068(5) -0.018(6) 0.008(5) -0.024(7)
C44A 0.141(8) 0.124(7) 0.101(6) 0.019(6) 0.043(6) -0.034(7)
C45A 0.122(7) 0.098(6) 0.124(7) 0.024(6) 0.019(6) -0.006(5)
C46A 0.108(6) 0.062(4) 0.099(5) 0.009(4) 0.001(4) -0.016(4)
C47A 0.043(3) 0.034(2) 0.042(3) -0.001(2) -0.001(2) -0.004(2)
C48A 0.056(3) 0.055(3) 0.077(4) -0.019(3) 0.030(3) -0.012(3)
C49A 0.061(3) 0.054(3) 0.047(3) -0.019(2) 0.000(2) -0.006(3)
C50A 0.047(3) 0.052(3) 0.053(3) -0.009(3) 0.017(2) 0.000(2)
C51A 0.049(4) 0.115(6) 0.116(6) 0.005(5) 0.010(4) 0.005(4)
C52A 0.083(6) 0.189(11) 0.087(6) 0.011(7) -0.023(4) -0.009(7)
C53A 0.109(7) 0.093(7) 0.174(10) 0.030(7) 0.022(6) 0.028(6)
C54A 0.083(5) 0.071(5) 0.149(8) -0.001(5) 0.009(5) 0.012(4)
C55A 0.175(9) 0.075(5) 0.126(7) -0.028(5) -0.083(6) 0.020(6)
C56A 0.041(3) 0.044(3) 0.032(2) 0.006(2) 0.0056(19) -0.006(2)
C57A 0.029(2) 0.037(2) 0.043(2) -0.004(2) 0.0061(18) -0.0012(19)
C58A 0.046(3) 0.041(3) 0.054(3) 0.008(2) -0.009(2) -0.003(2)
C59A 0.063(3) 0.038(3) 0.063(3) 0.004(2) 0.016(3) 0.000(2)
C60A 0.046(3) 0.042(3) 0.138(6) 0.002(4) -0.027(3) 0.008(3)
C61A 0.109(6) 0.044(4) 0.126(6) -0.008(4) -0.013(5) -0.018(4)
C62A 0.079(5) 0.047(4) 0.197(9) -0.001(5) -0.067(5) -0.026(4)
C63A 0.052(3) 0.058(4) 0.106(5) 0.005(4) -0.017(3) -0.006(3)
C64A 0.040(3) 0.047(3) 0.077(4) 0.010(3) -0.009(2) -0.001(2)
O1H 0.107(4) 0.039(3) 0.071(3) -0.014(2) -0.033(3) 0.004(3)
C1H 0.059(4) 0.036(4) 0.051(3) -0.013(3) -0.003(3) 0.002(3)
C2H 0.076(4) 0.046(3) 0.056(3) -0.011(3) -0.024(3) -0.004(3)
C3H 0.045(3) 0.040(3) 0.044(3) -0.004(2) -0.003(2) -0.002(2)
C4H 0.050(4) 0.043(4) 0.058(4) -0.020(3) -0.004(3) -0.011(3)
C5H 0.102(6) 0.047(4) 0.075(5) -0.020(4) -0.051(4) 0.017(4)
C6H 0.113(6) 0.049(4) 0.065(4) -0.019(3) -0.057(4) 0.025(4)
C7H 0.057(4) 0.044(4) 0.075(4) -0.008(3) -0.023(3) 0.004(3)
C8H 0.211(12) 0.069(6) 0.099(7) 0.015(5) -0.026(7) 0.021(7)
C9H 0.091(6) 0.070(6) 0.163(9) 0.000(6) -0.028(6) 0.042(5)
C10H 0.205(10) 0.062(5) 0.104(6) -0.025(5) -0.109(7) 0.043(6)
O1G 0.085(3) 0.038(3) 0.073(3) 0.018(2) -0.020(2) 0.001(2)
C1G 0.055(3) 0.031(3) 0.037(3) 0.006(2) -0.008(2) 0.006(3)
C2G 0.053(3) 0.045(3) 0.057(3) 0.000(3) -0.014(3) 0.015(3)
C3G 0.051(3) 0.038(3) 0.043(3) 0.004(2) -0.006(2) -0.004(2)
C4G 0.051(4) 0.033(3) 0.051(4) -0.001(3) -0.012(3) -0.006(3)
C5G 0.059(4) 0.040(4) 0.047(3) 0.007(3) -0.014(3) 0.005(3)
C6G 0.048(3) 0.034(3) 0.037(3) 0.000(2) 0.006(2) 0.005(3)
C7G 0.054(4) 0.054(4) 0.057(4) 0.000(3) -0.008(3) -0.007(3)
C8G 0.124(7) 0.131(8) 0.066(5) -0.022(5) -0.005(5) -0.068(7)
C9G 0.109(6) 0.088(6) 0.085(5) 0.035(5) -0.045(4) -0.042(5)
C10G 0.050(3) 0.049(4) 0.063(4) -0.009(3) -0.004(3) 0.007(3)

loop_
_atom_type_symbol
_atom_type_description
_atom_type_scat_dispersion_real
_atom_type_scat_dispersion_imag
_atom_type_scat_source
C C 0.0033 0.0000 'International Tables Vol C Tables 4.2.6.8 and 6.1.1.4'
H H 0.0000 0.0000 'International Tables Vol C Tables 4.2.6.8 and 6.1.1.4'
O O 0.0106 0.0000 'International Tables Vol C Tables 4.2.6.8 and 6.1.1.4'

loop_
_geom_angle_atom_site_label_1
_geom_angle_atom_site_label_2
_geom_angle_atom_site_label_3
_geom_angle
_geom_angle_site_symmetry_1
_geom_angle_site_symmetry_3
_geom_angle_publ_flag
C1 O1 H1 109.5 . . ?
C8 O2 H2 103.0 . . ?
C15 O3 H3 122.0 . . ?
C22 O4 H4 109.5 . . ?
O1 C1 C6 119.1(5) . . ?
O1 C1 C2 119.0(4) . . ?
C6 C1 C2 121.9(5) . . ?
C3 C2 C1 117.8(4) . . ?
C3 C2 C28 121.5(5) . . ?
C1 C2 C28 120.7(5) . . ?
C2 C3 C4 122.2(5) . . ?
C2 C3 H3B 118.9 . . ?
C4 C3 H3B 118.9 . . ?
C5 C4 C3 118.9(5) . . ?
C5 C4 C29 121.8(5) . . ?
C3 C4 C29 119.3(5) . . ?
C4 C5 C6 121.9(5) . . ?
C4 C5 H5 119.1 . . ?
C6 C5 H5 119.1 . . ?
C5 C6 C1 117.4(4) . . ?
C5 C6 C7 119.3(4) . . ?
C1 C6 C7 123.2(5) . . ?
C6 C7 C9 112.6(4) . . ?
C6 C7 H7A 109.0 . . ?
C9 C7 H7A 109.1 . . ?
C6 C7 H7B 109.1 . . ?
C9 C7 H7B 109.1 . . ?
H7A C7 H7B 107.8 . . ?
O2 C8 C9 118.6(5) . . ?
O2 C8 C13 119.5(5) . . ?
C9 C8 C13 121.9(5) . . ?
C10 C9 C8 118.4(5) . . ?
C10 C9 C7 119.1(5) . . ?
C8 C9 C7 122.4(5) . . ?
C9 C10 C11 120.9(5) . . ?
C9 C10 H10 119.6 . . ?
C11 C10 H10 119.6 . . ?
C10 C11 C12 119.2(5) . . ?
C10 C11 C38 119.6(5) . . ?
C12 C11 C38 121.2(5) . . ?
C13 C12 C11 121.3(5) . . ?
C13 C12 H12 119.4 . . ?
C11 C12 H12 119.4 . . ?
C12 C13 C8 118.3(5) . . ?
C12 C13 C14 118.1(5) . . ?
C8 C13 C14 123.6(5) . . ?
C16 C14 C13 113.3(4) . . ?
C16 C14 H14A 108.9 . . ?
C13 C14 H14A 108.9 . . ?
C16 C14 H14B 108.9 . . ?
C13 C14 H14B 108.9 . . ?
H14A C14 H14B 107.7 . . ?
C20 C15 O3 118.8(5) . . ?
C20 C15 C16 123.0(6) . . ?
O3 C15 C16 118.1(5) . . ?
C17 C16 C15 117.9(5) . . ?
C17 C16 C14 120.3(5) . . ?
C15 C16 C14 121.8(5) . . ?
C16 C17 C18 122.2(5) . . ?
C16 C17 H17 118.9 . . ?
C18 C17 H17 118.9 . . ?
C17 C18 C19 117.7(5) . . ?
C17 C18 C47 120.1(5) . . ?
C19 C18 C47 122.2(5) . . ?
C20 C19 C18 120.7(5) . . ?
C20 C19 H19 119.6 . . ?
C18 C19 H19 119.6 . . ?
C15 C20 C19 118.4(5) . . ?
C15 C20 C21 122.4(5) . . ?
C19 C20 C21 119.2(5) . . ?
C23 C21 C20 110.6(4) . . ?
C23 C21 H21A 109.5 . . ?
C20 C21 H21A 109.5 . . ?
C23 C21 H21B 109.6 . . ?
C20 C21 H21B 109.6 . . ?
H21A C21 H21B 108.1 . . ?
O4 C22 C27 118.8(5) . . ?
O4 C22 C23 120.7(5) . . ?
C27 C22 C23 120.5(5) . . ?
C24 C23 C22 119.6(5) . . ?
C24 C23 C21 120.7(5) . . ?
C22 C23 C21 119.7(5) . . ?
C23 C24 C25 121.2(5) . . ?
C23 C24 H24 119.4 . . ?
C25 C24 H24 119.4 . . ?
C24 C25 C26 118.3(5) . . ?
C24 C25 C56 116.6(5) . . ?
C26 C25 C56 125.1(5) . . ?
C27 C26 C25 123.3(5) . . ?
C27 C26 H26 118.4 . . ?
C25 C26 H26 118.3 . . ?
C26 C27 C22 117.0(5) . . ?
C26 C27 C28 121.7(5) . . ?
C22 C27 C28 121.3(5) . . ?
C2 C28 C27 112.7(4) . . ?
C2 C28 H28A 109.0 . . ?
C27 C28 H28A 109.1 . . ?
C2 C28 H28B 109.1 . . ?
C27 C28 H28B 109.0 . . ?
H28A C28 H28B 107.8 . . ?
O5 C29 C4 119.4(5) . . ?
O5 C29 C30 120.8(5) . . ?
C4 C29 C30 119.7(5) . . ?
C31 C30 C29 113.4(6) . . ?
C31 C30 H30A 108.9 . . ?
C29 C30 H30A 108.9 . . ?
C31 C30 H30B 108.9 . . ?
C29 C30 H30B 108.9 . . ?
H30A C30 H30B 107.7 . . ?
C30 C31 C32 113.5(6) . . ?
C30 C31 H31A 108.9 . . ?
C32 C31 H31A 108.9 . . ?
C30 C31 H31B 108.8 . . ?
C32 C31 H31B 108.9 . . ?
H31A C31 H31B 107.7 . . ?
C37 C32 C33 112.5(7) . . ?
C37 C32 C31 114.3(7) . . ?
C33 C32 C31 113.5(7) . . ?
C37 C32 H32 105.1 . . ?
C33 C32 H32 105.1 . . ?
C31 C32 H32 105.2 . . ?
C32 C33 C34 113.3(8) . . ?
C32 C33 H33A 108.9 . . ?
C34 C33 H33A 108.9 . . ?
C32 C33 H33B 108.9 . . ?
C34 C33 H33B 108.9 . . ?
H33A C33 H33B 107.8 . . ?
C35 C34 C33 108.6(8) . . ?
C35 C34 H34A 109.9 . . ?
C33 C34 H34A 109.9 . . ?
C35 C34 H34B 110.0 . . ?
C33 C34 H34B 110.1 . . ?
H34A C34 H34B 108.4 . . ?
C34 C35 C36 110.2(8) . . ?
C34 C35 H35A 109.5 . . ?
C36 C35 H35A 109.6 . . ?
C34 C35 H35B 109.7 . . ?
C36 C35 H35B 109.7 . . ?
H35A C35 H35B 108.1 . . ?
C37 C36 C35 107.6(8) . . ?
C37 C36 H36A 110.2 . . ?
C35 C36 H36A 110.2 . . ?
C37 C36 H36B 110.2 . . ?
C35 C36 H36B 110.2 . . ?
H36A C36 H36B 108.5 . . ?
C32 C37 C36 116.1(7) . . ?
C32 C37 H37A 108.3 . . ?
C36 C37 H37A 108.3 . . ?
C32 C37 H37B 108.2 . . ?
C36 C37 H37B 108.2 . . ?
H37A C37 H37B 107.4 . . ?
O6 C38 C39 117.2(6) . . ?
O6 C38 C11 121.4(6) . . ?
C39 C38 C11 121.2(5) . . ?
C38 C39 C40 99.5(6) . . ?
C38 C39 H39A 111.9 . . ?
C40 C39 H39A 111.8 . . ?
C38 C39 H39B 111.9 . . ?
C40 C39 H39B 111.9 . . ?
H39A C39 H39B 109.6 . . ?
C41 C40 C39 114.4(8) . . ?
C41 C40 H40A 108.7 . . ?
C39 C40 H40A 108.7 . . ?
C41 C40 H40B 108.6 . . ?
C39 C40 H40B 108.6 . . ?
H40A C40 H40B 107.6 . . ?
C40 C41 C42 113.8(7) . . ?
C40 C41 C46 110.5(9) . . ?
C42 C41 C46 108.4(8) . . ?
C40 C41 H41 108.0 . . ?
C42 C41 H41 108.0 . . ?
C46 C41 H41 108.0 . . ?
C43 C42 C41 115.6(7) . . ?
C43 C42 H42A 108.4 . . ?
C41 C42 H42A 108.4 . . ?
C43 C42 H42B 108.4 . . ?
C41 C42 H42B 108.4 . . ?
H42A C42 H42B 107.4 . . ?
C42 C43 C44 107.4(11) . . ?
C42 C43 H43A 110.3 . . ?
C44 C43 H43A 110.4 . . ?
C42 C43 H43B 110.2 . . ?
C44 C43 H43B 110.1 . . ?
H43A C43 H43B 108.5 . . ?
C45 C44 C43 112.5(9) . . ?
C45 C44 H44A 109.2 . . ?
C43 C44 H44A 109.2 . . ?
C45 C44 H44B 109.0 . . ?
C43 C44 H44B 109.0 . . ?
H44A C44 H44B 107.8 . . ?
C44 C45 C46 108.8(10) . . ?
C44 C45 H45A 110.1 . . ?
C46 C45 H45A 110.0 . . ?
C44 C45 H45B 109.8 . . ?
C46 C45 H45B 109.8 . . ?
H45A C45 H45B 108.3 . . ?
C41 C46 C45 117.5(8) . . ?
C41 C46 H46A 107.9 . . ?
C45 C46 H46A 108.0 . . ?
C41 C46 H46B 108.0 . . ?
C45 C46 H46B 108.0 . . ?
H46A C46 H46B 107.2 . . ?
O7 C47 C48 120.2(6) . . ?
O7 C47 C18 119.3(6) . . ?
C48 C47 C18 120.3(5) . . ?
C47 C48 C49 119.5(8) . . ?
C47 C48 H48A 107.4 . . ?
C49 C48 H48A 107.4 . . ?
C47 C48 H48B 107.4 . . ?
C49 C48 H48B 107.5 . . ?
H48A C48 H48B 107.0 . . ?
C50 C49 C48 113.5(7) . . ?
C50 C49 H49A 108.9 . . ?
C48 C49 H49A 108.8 . . ?
C50 C49 H49B 108.9 . . ?
C48 C49 H49B 108.9 . . ?
H49A C49 H49B 107.7 . . ?
C51 C50 C49 112.3(6) . . ?
C51 C50 C55 107.3(7) . . ?
C49 C50 C55 113.9(7) . . ?
C51 C50 H50 107.7 . . ?
C49 C50 H50 107.7 . . ?
C55 C50 H50 107.6 . . ?
C50 C51 C52 116.6(6) . . ?
C50 C51 H51A 108.1 . . ?
C52 C51 H51A 108.2 . . ?
C50 C51 H51B 108.2 . . ?
C52 C51 H51B 108.2 . . ?
H51A C51 H51B 107.3 . . ?
C53 C52 C51 106.0(7) . . ?
C53 C52 H52A 110.5 . . ?
C51 C52 H52A 110.5 . . ?
C53 C52 H52B 110.6 . . ?
C51 C52 H52B 110.6 . . ?
H52A C52 H52B 108.7 . . ?
C54 C53 C52 111.9(9) . . ?
C54 C53 H53A 109.3 . . ?
C52 C53 H53A 109.3 . . ?
C54 C53 H53B 109.2 . . ?
C52 C53 H53B 109.1 . . ?
H53A C53 H53B 107.9 . . ?
C53 C54 C55 107.7(8) . . ?
C53 C54 H54A 110.3 . . ?
C55 C54 H54A 110.2 . . ?
C53 C54 H54B 110.1 . . ?
C55 C54 H54B 110.1 . . ?
H54A C54 H54B 108.5 . . ?
C50 C55 C54 114.8(8) . . ?
C50 C55 H55A 108.5 . . ?
C54 C55 H55A 108.5 . . ?
C50 C55 H55B 108.6 . . ?
C54 C55 H55B 108.6 . . ?
H55A C55 H55B 107.5 . . ?
O8 C56 C57 122.4(6) . . ?
O8 C56 C25 118.7(6) . . ?
C57 C56 C25 118.7(5) . . ?
C56 C57 C58 108.9(5) . . ?
C56 C57 H57A 109.9 . . ?
C58 C57 H57A 109.9 . . ?
C56 C57 H57B 109.9 . . ?
C58 C57 H57B 109.9 . . ?
H57A C57 H57B 108.3 . . ?
C59 C58 C57 116.6(6) . . ?
C59 C58 H58A 108.1 . . ?
C57 C58 H58A 108.1 . . ?
C59 C58 H58B 108.2 . . ?
C57 C58 H58B 108.2 . . ?
H58A C58 H58B 107.3 . . ?
C60 C59 C58 110.1(5) . . ?
C60 C59 C64 109.8(6) . . ?
C58 C59 C64 108.6(6) . . ?
C60 C59 H59 109.4 . . ?
C58 C59 H59 109.4 . . ?
C64 C59 H59 109.5 . . ?
C59 C60 C61 112.0(7) . . ?
C59 C60 H60A 109.2 . . ?
C61 C60 H60A 109.2 . . ?
C59 C60 H60B 109.2 . . ?
C61 C60 H60B 109.2 . . ?
H60A C60 H60B 107.9 . . ?
C62 C61 C60 109.7(7) . . ?
C62 C61 H61A 109.8 . . ?
C60 C61 H61A 109.7 . . ?
C62 C61 H61B 109.7 . . ?
C60 C61 H61B 109.7 . . ?
H61A C61 H61B 108.2 . . ?
C63 C62 C61 109.0(8) . . ?
C63 C62 H62A 109.8 . . ?
C61 C62 H62A 109.9 . . ?
C63 C62 H62B 109.9 . . ?
C61 C62 H62B 109.9 . . ?
H62A C62 H62B 108.3 . . ?
C62 C63 C64 101.4(9) . . ?
C62 C63 H63A 111.4 . . ?
C64 C63 H63A 111.5 . . ?
C62 C63 H63B 111.6 . . ?
C64 C63 H63B 111.6 . . ?
H63A C63 H63B 109.3 . . ?
C59 C64 C63 108.0(6) . . ?
C59 C64 H64A 110.2 . . ?
C63 C64 H64A 110.1 . . ?
C59 C64 H64B 110.1 . . ?
C63 C64 H64B 110.1 . . ?
H64A C64 H64B 108.4 . . ?
C1A O1A H1A 113.0 . . ?
C8A O2A H2A 109.5 . . ?
C15A O3A H3A 109.5 . . ?
C22A O4A H4A 108.0 . . ?
O1A C1A C6A 119.8(5) . . ?
O1A C1A C2A 119.4(5) . . ?
C6A C1A C2A 120.8(5) . . ?
C3A C2A C1A 117.9(5) . . ?
C3A C2A C28A 121.3(4) . . ?
C1A C2A C28A 120.6(5) . . ?
C4A C3A C2A 121.6(5) . . ?
C4A C3A H3C 119.2 . . ?
C2A C3A H3C 119.2 . . ?
C3A C4A C5A 120.5(5) . . ?
C3A C4A C29A 122.0(4) . . ?
C5A C4A C29A 117.4(5) . . ?
C4A C5A C6A 120.9(5) . . ?
C4A C5A H5A 119.6 . . ?
C6A C5A H5A 119.5 . . ?
C5A C6A C1A 118.3(5) . . ?
C5A C6A C7A 122.1(5) . . ?
C1A C6A C7A 119.6(5) . . ?
C9A C7A C6A 112.9(4) . . ?
C9A C7A H7A1 109.0 . . ?
C6A C7A H7A1 109.0 . . ?
C9A C7A H7A2 109.0 . . ?
C6A C7A H7A2 109.0 . . ?
H7A1 C7A H7A2 107.8 . . ?
O2A C8A C13A 118.5(5) . . ?
O2A C8A C9A 120.1(5) . . ?
C13A C8A C9A 121.3(5) . . ?
C10A C9A C8A 117.5(5) . . ?
C10A C9A C7A 120.6(5) . . ?
C8A C9A C7A 121.9(5) . . ?
C11A C10A C9A 122.8(5) . . ?
C11A C10A H10A 118.6 . . ?
C9A C10A H10A 118.6 . . ?
C10A C11A C12A 118.0(5) . . ?
C10A C11A C38A 123.2(5) . . ?
C12A C11A C38A 118.9(5) . . ?
C13A C12A C11A 122.9(5) . . ?
C13A C12A H12A 118.6 . . ?
C11A C12A H12A 118.6 . . ?
C12A C13A C8A 117.5(5) . . ?
C12A C13A C14A 121.9(5) . . ?
C8A C13A C14A 120.5(5) . . ?
C13A C14A C16A 111.7(4) . . ?
C13A C14A H14C 109.3 . . ?
C16A C14A H14C 109.3 . . ?
C13A C14A H14D 109.3 . . ?
C16A C14A H14D 109.3 . . ?
H14C C14A H14D 107.9 . . ?
C16A C15A O3A 119.4(4) . . ?
C16A C15A C20A 123.0(5) . . ?
O3A C15A C20A 117.6(4) . . ?
C15A C16A C17A 118.0(5) . . ?
C15A C16A C14A 122.1(5) . . ?
C17A C16A C14A 119.7(5) . . ?
C16A C17A C18A 122.0(5) . . ?
C16A C17A H17A 119.0 . . ?
C18A C17A H17A 119.0 . . ?
C19A C18A C17A 118.9(5) . . ?
C19A C18A C47A 117.7(5) . . ?
C17A C18A C47A 123.4(5) . . ?
C18A C19A C20A 120.6(5) . . ?
C18A C19A H19A 119.7 . . ?
C20A C19A H19A 119.7 . . ?
C19A C20A C15A 117.5(4) . . ?
C19A C20A C21A 119.7(5) . . ?
C15A C20A C21A 122.8(4) . . ?
C20A C21A C23A 114.0(4) . . ?
C20A C21A H21C 108.8 . . ?
C23A C21A H21C 108.8 . . ?
C20A C21A H21D 108.8 . . ?
C23A C21A H21D 108.7 . . ?
H21C C21A H21D 107.7 . . ?
C27A C22A O4A 116.6(4) . . ?
C27A C22A C23A 122.9(5) . . ?
O4A C22A C23A 120.5(4) . . ?
C24A C23A C22A 118.5(5) . . ?
C24A C23A C21A 119.2(4) . . ?
C22A C23A C21A 122.3(4) . . ?
C25A C24A C23A 120.9(5) . . ?
C25A C24A H24A 119.6 . . ?
C23A C24A H24A 119.5 . . ?
C24A C25A C26A 118.8(5) . . ?
C24A C25A C56A 124.4(4) . . ?
C26A C25A C56A 116.7(4) . . ?
C27A C26A C25A 121.7(5) . . ?
C27A C26A H26A 119.2 . . ?
C25A C26A H26A 119.1 . . ?
C22A C27A C26A 117.2(4) . . ?
C22A C27A C28A 124.7(5) . . ?
C26A C27A C28A 118.1(4) . . ?
C2A C28A C27A 112.0(4) . . ?
C2A C28A H28C 109.2 . . ?
C27A C28A H28C 109.2 . . ?
C2A C28A H28D 109.2 . . ?
C27A C28A H28D 109.2 . . ?
H28C C28A H28D 107.9 . . ?
O5A C29A C4A 121.4(5) . . ?
O5A C29A C30A 117.5(5) . . ?
C4A C29A C30A 121.1(5) . . ?
C31A C30A C29A 116.1(5) . . ?
C31A C30A H30C 108.3 . . ?
C29A C30A H30C 108.3 . . ?
C31A C30A H30D 108.2 . . ?
C29A C30A H30D 108.3 . . ?
H30C C30A H30D 107.4 . . ?
C30A C31A C32A 114.6(5) . . ?
C30A C31A H31C 108.7 . . ?
C32A C31A H31C 108.6 . . ?
C30A C31A H31D 108.6 . . ?
C32A C31A H31D 108.6 . . ?
H31C C31A H31D 107.6 . . ?
C33A C32A C37A 113.3(6) . . ?
C33A C32A C31A 110.9(6) . . ?
C37A C32A C31A 113.7(5) . . ?
C33A C32A H32A 106.1 . . ?
C37A C32A H32A 106.1 . . ?
C31A C32A H32A 106.1 . . ?
C32A C33A C34A 111.6(7) . . ?
C32A C33A H33C 109.3 . . ?
C34A C33A H33C 109.3 . . ?
C32A C33A H33D 109.3 . . ?
C34A C33A H33D 109.3 . . ?
H33C C33A H33D 108.0 . . ?
C35A C34A C33A 117.0(7) . . ?
C35A C34A H34C 108.1 . . ?
C33A C34A H34C 108.1 . . ?
C35A C34A H34D 108.0 . . ?
C33A C34A H34D 108.1 . . ?
H34C C34A H34D 107.3 . . ?
C36A C35A C34A 109.6(8) . . ?
C36A C35A H35C 109.7 . . ?
C34A C35A H35C 109.7 . . ?
C36A C35A H35D 109.8 . . ?
C34A C35A H35D 109.8 . . ?
H35C C35A H35D 108.2 . . ?
C35A C36A C37A 113.0(7) . . ?
C35A C36A H36C 108.9 . . ?
C37A C36A H36C 109.0 . . ?
C35A C36A H36D 109.0 . . ?
C37A C36A H36D 109.0 . . ?
H36C C36A H36D 107.8 . . ?
C36A C37A C32A 112.4(6) . . ?
C36A C37A H37C 109.1 . . ?
C32A C37A H37C 109.2 . . ?
C36A C37A H37D 109.1 . . ?
C32A C37A H37D 109.1 . . ?
H37C C37A H37D 107.9 . . ?
O6A C38A C11A 119.9(6) . . ?
O6A C38A C39A 120.0(6) . . ?
C11A C38A C39A 120.1(5) . . ?
C38A C39A C40A 106.5(4) . . ?
C38A C39A H39C 110.4 . . ?
C40A C39A H39C 110.4 . . ?
C38A C39A H39D 110.4 . . ?
C40A C39A H39D 110.4 . . ?
H39C C39A H39D 108.6 . . ?
C41A C40A C39A 113.2(5) . . ?
C41A C40A H40C 108.9 . . ?
C39A C40A H40C 108.9 . . ?
C41A C40A H40D 109.0 . . ?
C39A C40A H40D 108.9 . . ?
H40C C40A H40D 107.7 . . ?
C40A C41A C46A 112.0(5) . . ?
C40A C41A C42A 112.2(6) . . ?
C46A C41A C42A 108.5(6) . . ?
C40A C41A H41A 108.0 . . ?
C46A C41A H41A 108.0 . . ?
C42A C41A H41A 108.0 . . ?
C43A C42A C41A 113.5(7) . . ?
C43A C42A H42C 108.9 . . ?
C41A C42A H42C 108.9 . . ?
C43A C42A H42D 108.9 . . ?
C41A C42A H42D 108.8 . . ?
H42C C42A H42D 107.7 . . ?
C42A C43A C44A 107.5(7) . . ?
C42A C43A H43C 110.2 . . ?
C44A C43A H43C 110.2 . . ?
C42A C43A H43D 110.2 . . ?
C44A C43A H43D 110.3 . . ?
H43C C43A H43D 108.5 . . ?
C45A C44A C43A 114.9(8) . . ?
C45A C44A H44C 108.6 . . ?
C43A C44A H44C 108.5 . . ?
C45A C44A H44D 108.5 . . ?
C43A C44A H44D 108.6 . . ?
H44C C44A H44D 107.6 . . ?
C44A C45A C46A 107.8(7) . . ?
C44A C45A H45C 110.1 . . ?
C46A C45A H45C 110.1 . . ?
C44A C45A H45D 110.2 . . ?
C46A C45A H45D 110.2 . . ?
H45C C45A H45D 108.4 . . ?
C45A C46A C41A 116.1(7) . . ?
C45A C46A H46C 108.2 . . ?
C41A C46A H46C 108.2 . . ?
C45A C46A H46D 108.3 . . ?
C41A C46A H46D 108.3 . . ?
H46C C46A H46D 107.4 . . ?
O7A C47A C18A 122.0(5) . . ?
O7A C47A C48A 119.4(5) . . ?
C18A C47A C48A 118.6(5) . . ?
C47A C48A C49A 115.1(5) . . ?
C47A C48A H48C 108.5 . . ?
C49A C48A H48C 108.5 . . ?
C47A C48A H48D 108.5 . . ?
C49A C48A H48D 108.5 . . ?
H48C C48A H48D 107.5 . . ?
C48A C49A C50A 112.4(5) . . ?
C48A C49A H49C 109.2 . . ?
C50A C49A H49C 109.1 . . ?
C48A C49A H49D 109.1 . . ?
C50A C49A H49D 109.1 . . ?
H49C C49A H49D 107.9 . . ?
C55A C50A C51A 108.2(7) . . ?
C55A C50A C49A 107.9(5) . . ?
C51A C50A C49A 112.0(5) . . ?
C55A C50A H50A 109.5 . . ?
C51A C50A H50A 109.6 . . ?
C49A C50A H50A 109.5 . . ?
C50A C51A C52A 111.4(6) . . ?
C50A C51A H51C 109.4 . . ?
C52A C51A H51C 109.3 . . ?
C50A C51A H51D 109.3 . . ?
C52A C51A H51D 109.3 . . ?
H51C C51A H51D 108.0 . . ?
C53A C52A C51A 111.4(7) . . ?
C53A C52A H52C 109.4 . . ?
C51A C52A H52C 109.3 . . ?
C53A C52A H52D 109.3 . . ?
C51A C52A H52D 109.4 . . ?
H52C C52A H52D 108.0 . . ?
C54A C53A C52A 112.2(7) . . ?
C54A C53A H53C 109.1 . . ?
C52A C53A H53C 109.1 . . ?
C54A C53A H53D 109.3 . . ?
C52A C53A H53D 109.2 . . ?
H53C C53A H53D 107.9 . . ?
C53A C54A C55A 106.4(7) . . ?
C53A C54A H54C 110.4 . . ?
C55A C54A H54C 110.4 . . ?
C53A C54A H54D 110.5 . . ?
C55A C54A H54D 110.4 . . ?
H54C C54A H54D 108.6 . . ?
C50A C55A C54A 113.4(6) . . ?
C50A C55A H55C 108.9 . . ?
C54A C55A H55C 108.9 . . ?
C50A C55A H55D 108.9 . . ?
C54A C55A H55D 108.9 . . ?
H55C C55A H55D 107.7 . . ?
O8A C56A C25A 121.3(5) . . ?
O8A C56A C57A 117.8(5) . . ?
C25A C56A C57A 120.9(4) . . ?
C56A C57A C58A 112.4(4) . . ?
C56A C57A H57C 109.1 . . ?
C58A C57A H57C 109.1 . . ?
C56A C57A H57D 109.1 . . ?
C58A C57A H57D 109.1 . . ?
H57C C57A H57D 107.8 . . ?
C57A C58A C59A 116.2(4) . . ?
C57A C58A H58C 108.3 . . ?
C59A C58A H58C 108.2 . . ?
C57A C58A H58D 108.2 . . ?
C59A C58A H58D 108.2 . . ?
H58C C58A H58D 107.4 . . ?
C60A C59A C64A 110.1(5) . . ?
C60A C59A C58A 108.9(5) . . ?
C64A C59A C58A 112.1(5) . . ?
C60A C59A H59A 108.5 . . ?
C64A C59A H59A 108.5 . . ?
C58A C59A H59A 108.5 . . ?
C59A C60A C61A 114.4(5) . . ?
C59A C60A H60C 108.7 . . ?
C61A C60A H60C 108.7 . . ?
C59A C60A H60D 108.6 . . ?
C61A C60A H60D 108.7 . . ?
H60C C60A H60D 107.6 . . ?
C62A C61A C60A 110.4(5) . . ?
C62A C61A H61C 109.5 . . ?
C60A C61A H61C 109.5 . . ?
C62A C61A H61D 109.6 . . ?
C60A C61A H61D 109.6 . . ?
H61C C61A H61D 108.1 . . ?
C61A C62A C63A 110.8(6) . . ?
C61A C62A H62C 109.5 . . ?
C63A C62A H62C 109.5 . . ?
C61A C62A H62D 109.5 . . ?
C63A C62A H62D 109.5 . . ?
H62C C62A H62D 108.1 . . ?
C64A C63A C62A 108.8(5) . . ?
C64A C63A H63C 109.9 . . ?
C62A C63A H63C 109.9 . . ?
C64A C63A H63D 109.9 . . ?
C62A C63A H63D 109.9 . . ?
H63C C63A H63D 108.3 . . ?
C63A C64A C59A 113.1(5) . . ?
C63A C64A H64C 109.0 . . ?
C59A C64A H64C 109.0 . . ?
C63A C64A H64D 108.9 . . ?
C59A C64A H64D 108.9 . . ?
H64C C64A H64D 107.8 . . ?
O1G C1G C2G 122.5(6) . . ?
O1G C1G C6G 122.9(6) . . ?
C2G C1G C6G 114.1(5) . . ?
C1G C2G C3G 114.6(5) . . ?
C1G C2G H2GA 108.6 . . ?
C3G C2G H2GA 108.6 . . ?
C1G C2G H2GB 108.6 . . ?
C3G C2G H2GB 108.6 . . ?
H2GA C2G H2GB 107.6 . . ?
C2G C3G C7G 117.2(5) . . ?
C2G C3G C4G 109.6(5) . . ?
C7G C3G C4G 108.9(5) . . ?
C2G C3G H3G 106.9 . . ?
C7G C3G H3G 106.9 . . ?
C4G C3G H3G 106.9 . . ?
C5G C4G C3G 112.7(5) . . ?
C5G C4G H4GA 109.1 . . ?
C3G C4G H4GA 109.1 . . ?
C5G C4G H4GB 109.1 . . ?
C3G C4G H4GB 109.0 . . ?
H4GA C4G H4GB 107.8 . . ?
C6G C5G C4G 126.8(6) . . ?
C6G C5G H5G 116.6 . . ?
C4G C5G H5G 116.6 . . ?
C5G C6G C10G 123.9(6) . . ?
C5G C6G C1G 119.5(6) . . ?
C10G C6G C1G 116.2(6) . . ?
C8G C7G C9G 119.9(8) . . ?
C8G C7G C3G 122.5(7) . . ?
C9G C7G C3G 117.4(6) . . ?
C7G C8G H8GA 119.9 . . ?
C7G C8G H8GB 120.1 . . ?
H8GA C8G H8GB 120.0 . . ?
C7G C9G H9GA 109.5 . . ?
C7G C9G H9GB 109.5 . . ?
H9GA C9G H9GB 109.5 . . ?
C7G C9G H9GC 109.5 . . ?
H9GA C9G H9GC 109.5 . . ?
H9GB C9G H9GC 109.5 . . ?
C6G C10G H10D 109.5 . . ?
C6G C10G H10C 109.5 . . ?
H10B C10G H10C 109.5 . . ?
C6G C10G H10D 109.4 . . ?
H10B C10G H10D 109.5 . . ?
H10C C10G H10D 109.5 . . ?
O1H C1H C6H 119.4(5) . . ?
O1H C1H C2H 121.0(5) . . ?
C6H C1H C2H 119.6(5) . . ?
C1H C2H C3H 113.7(4) . . ?
C1H C2H H2HA 108.8 . . ?
C3H C2H H2HA 108.8 . . ?
C1H C2H H2HB 108.8 . . ?
C3H C2H H2HB 108.8 . . ?
H2HA C2H H2HB 107.7 . . ?
C4H C3H C7H 116.5(5) . . ?
C4H C3H C2H 109.1(5) . . ?
C7H C3H C2H 111.1(5) . . ?
C4H C3H H3H 106.5 . . ?
C7H C3H H3H 106.5 . . ?
C2H C3H H3H 106.5 . . ?
C3H C4H C5H 114.4(5) . . ?
C3H C4H H4HA 108.7 . . ?
C5H C4H H4HA 108.7 . . ?
C3H C4H H4HB 108.7 . . ?
C5H C4H H4HB 108.7 . . ?
H4HA C4H H4HB 107.6 . . ?
C6H C5H C4H 124.4(5) . . ?
C6H C5H H5H 117.8 . . ?
C4H C5H H5H 117.8 . . ?
C5H C6H C1H 118.3(5) . . ?
C5H C6H C10H 123.0(5) . . ?
C1H C6H C10H 118.5(5) . . ?
C8H C7H C9H 118.6(6) . . ?
C8H C7H C3H 119.1(6) . . ?
C9H C7H C3H 122.0(5) . . ?
C7H C8H H8HA 120.0 . . ?
C7H C8H H8HB 120.0 . . ?
H8HA C8H H8HB 120.0 . . ?
C7H C9H H9HA 109.5 . . ?
C7H C9H H9HB 109.5 . . ?
H9HA C9H H9HB 109.5 . . ?
C7H C9H H9HC 109.4 . . ?
H9HA C9H H9H3 109.5 . . ?
H9HB C9H H9H3 109.5 . . ?
C6H C10H H10F 109.5 . . ?
C6H C10H H10G 109.5 . . ?
H10E C10H H10F 109.5 . . ?
C6H C10H H10G 109.5 . . ?
H10E C10H H10G 109.5 . . ?
H10F C10H H10G 109.5 . . ?

loop_
_geom_bond_atom_site_label_1
_geom_bond_atom_site_label_2
_geom_bond_distance
_geom_bond_site_symmetry_2
_geom_bond_publ_flag
O1 C1 1.367(6) . ?
O1 H1 0.8400 . ?
O2 C8 1.360(7) . ?
O2 H2 0.8400 . ?
O3 C15 1.381(7) . ?
O3 H3 0.8400 . ?
O4 C22 1.364(7) . ?
O4 H4 0.8500 . ?
O5 C29 1.230(6) . ?
O6 C38 1.223(6) . ?
O7 C47 1.191(7) . ?
O8 C56 1.185(7) . ?
C1 C6 1.402(7) . ?
C1 C2 1.425(7) . ?
C2 C3 1.367(7) . ?
C2 C28 1.517(7) . ?
C3 C4 1.398(7) . ?
C3 H3B 0.9500 . ?
C4 C5 1.390(7) . ?
C4 C29 1.491(8) . ?
C5 C6 1.396(7) . ?
C5 H5 0.9500 . ?
C6 C7 1.507(7) . ?
C7 C9 1.515(7) . ?
C7 H7A 0.9900 . ?
C7 H7B 0.9900 . ?
C8 C9 1.398(7) . ?
C8 C13 1.404(7) . ?
C9 C10 1.394(8) . ?
C10 C11 1.398(7) . ?
C10 H10 0.9500 . ?
C11 C12 1.405(7) . ?
C11 C38 1.471(8) . ?
C12 C13 1.382(8) . ?
C12 H12 0.9500 . ?
C13 C14 1.520(7) . ?
C14 C16 1.512(8) . ?
C14 H14A 0.9900 . ?
C14 H14B 0.9900 . ?
C15 C20 1.366(8) . ?
C15 C16 1.402(8) . ?
C16 C17 1.364(8) . ?
C17 C18 1.414(8) . ?
C17 H17 0.9500 . ?
C18 C19 1.410(7) . ?
C18 C47 1.503(9) . ?
C19 C20 1.402(8) . ?
C19 H19 0.9500 . ?
C20 C21 1.528(7) . ?
C21 C23 1.530(7) . ?
C21 H21A 0.9900 . ?
C21 H21B 0.9900 . ?
C22 C27 1.401(7) . ?
C22 C23 1.419(7) . ?
C23 C24 1.362(8) . ?
C24 C25 1.379(7) . ?
C24 H24 0.9500 . ?
C25 C26 1.392(7) . ?
C25 C56 1.533(8) . ?
C26 C27 1.375(8) . ?
C26 H26 0.9500 . ?
C27 C28 1.521(7) . ?
C28 H28A 0.9900 . ?
C28 H28B 0.9900 . ?
C29 C30 1.522(8) . ?
C30 C31 1.505(10) . ?
C30 H30A 0.9900 . ?
C30 H30B 0.9900 . ?
C31 C32 1.532(11) . ?
C31 H31A 0.9900 . ?
C31 H31B 0.9900 . ?
C32 C37 1.499(8) . ?
C32 C33 1.527(8) . ?
C32 H32 1.0000 . ?
C33 C34 1.537(8) . ?
C33 H33A 0.9900 . ?
C33 H33B 0.9900 . ?
C34 C35 1.522(9) . ?
C34 H34A 0.9900 . ?
C34 H34B 0.9900 . ?
C35 C36 1.535(9) . ?
C35 H35A 0.9900 . ?
C35 H35B 0.9900 . ?
C36 C37 1.523(8) . ?
C36 H36A 0.9900 . ?
C36 H36B 0.9900 . ?
C37 H37A 0.9900 . ?
C37 H37B 0.9900 . ?
C38 C39 1.463(9) . ?
C39 C40 1.541(9) . ?
C39 H39A 0.9900 . ?
C39 H39B 0.9900 . ?
C40 C41 1.485(8) . ?
C40 H40A 0.9900 . ?
C40 H40B 0.9900 . ?
C41 C42 1.519(8) . ?
C41 C46 1.517(8) . ?
C41 H41 1.0000 . ?
C42 C43 1.493(9) . ?
C42 H42A 0.9900 . ?
C42 H42B 0.9900 . ?
C43 C44 1.532(9) . ?
C43 H43A 0.9900 . ?
C43 H43B 0.9900 . ?
C44 C45 1.518(19) . ?
C44 H44A 0.9900 . ?
C44 H44B 0.9900 . ?
C45 C46 1.534(9) . ?
C45 H45A 0.9900 . ?
C45 H45B 0.9900 . ?
C46 H46A 0.9900 . ?
C46 H46B 0.9900 . ?
C47 C48 1.449(10) . ?
C48 C49 1.570(11) . ?
C48 H48A 0.9900 . ?
C48 H48B 0.9900 . ?
C49 C50 1.491(11) . ?
C49 H49A 0.9900 . ?
C49 H49B 0.9900 . ?
C50 C51 1.483(8) . ?
C50 C55 1.510(8) . ?
C50 H50 1.0000 . ?
C51 C52 1.506(8) . ?
C51 H51A 0.9900 . ?
C51 H51B 0.9900 . ?
C52 C53 1.499(9) . ?
C52 H52A 0.9900 . ?
C52 H52B 0.9900 . ?
C53 C54 1.496(9) . ?
C53 H53A 0.9900 . ?
C53 H53B 0.9900 . ?
C54 C55 1.542(8) . ?
C54 H54A 0.9900 . ?
C54 H54B 0.9900 . ?
C55 H55A 0.9900 . ?
C55 H55B 0.9900 . ?
C56 C57 1.506(8) . ?
C57 C58 1.543(9) . ?
C57 H57A 0.9900 . ?
C57 H57B 0.9900 . ?
C58 C59 1.487(9) . ?
C58 H58A 0.9900 . ?
C58 H58B 0.9900 . ?
C59 C60 1.492(7) . ?
C59 C64 1.536(7) . ?
C59 H59 1.0000 . ?
C60 C61 1.520(7) . ?
C60 H60A 0.9900 . ?
C60 H60B 0.9900 . ?
C61 C62 1.520(8) . ?
C61 H61A 0.9900 . ?
C61 H61B 0.9900 . ?
C62 C63 1.489(9) . ?
C62 H62A 0.9900 . ?
C62 H62B 0.9900 . ?
C63 C64 1.554(9) . ?
C63 H63A 0.9900 . ?
C63 H63B 0.9900 . ?
C64 H64A 0.9900 . ?
C64 H64B 0.9900 . ?
O1A C1A 1.355(7) . ?
O1A H1A 0.8400 . ?
O2A C8A 1.375(7) . ?
O2A H2A 0.8400 . ?
O3A C15A 1.375(6) . ?
O3A H3A 0.8500 . ?
O4A C22A 1.383(6) . ?
O4A H4A 0.8100 . ?
O5A C29A 1.222(7) . ?
O6A C38A 1.195(6) . ?
O7A C47A 1.206(6) . ?
O8A C56A 1.215(6) . ?
C1A C6A 1.416(7) . ?
C1A C2A 1.423(7) . ?
C2A C3A 1.386(8) . ?
C2A C28A 1.508(7) . ?
C3A C4A 1.378(7) . ?
C3A H3C 0.9500 . ?
C4A C5A 1.382(7) . ?
C4A C29A 1.498(8) . ?
C5A C6A 1.394(7) . ?
C5A H5A 0.9500 . ?
C6A C7A 1.521(7) . ?
C7A C9A 1.507(7) . ?
C7A H7A1 0.9900 . ?
C7A H7A2 0.9900 . ?
C8A C13A 1.406(7) . ?
C8A C9A 1.409(7) . ?
C9A C10A 1.377(8) . ?
C10A C11A 1.369(7) . ?
C10A H10A 0.9500 . ?
C11A C12A 1.393(7) . ?
C11A C38A 1.488(8) . ?
C12A C13A 1.364(7) . ?
C12A H12A 0.9500 . ?
C13A C14A 1.511(7) . ?
C14A C16A 1.525(7) . ?
C14A H14C 0.9900 . ?
C14A H14D 0.9900 . ?
C15A C16A 1.376(7) . ?
C15A C20A 1.411(7) . ?
C16A C17A 1.378(7) . ?
C17A C18A 1.402(7) . ?
C17A H17A 0.9500 . ?
C18A C19A 1.402(7) . ?
C18A C47A 1.482(7) . ?
C19A C20A 1.404(7) . ?
C19A H19A 0.9500 . ?
C20A C21A 1.498(6) . ?
C21A C23A 1.539(6) . ?
C21A H21C 0.9900 . ?
C21A H21D 0.9900 . ?
C22A C27A 1.375(7) . ?
C22A C23A 1.401(7) . ?
C23A C24A 1.391(7) . ?
C24A C25A 1.385(7) . ?
C24A H24A 0.9500 . ?
C25A C26A 1.408(7) . ?
C25A C56A 1.467(7) . ?
C26A C27A 1.404(7) . ?
C26A H26A 0.9500 . ?
C27A C28A 1.515(7) . ?
C28A H28C 0.9900 . ?
C28A H28D 0.9900 . ?
C29A C30A 1.538(8) . ?
C30A C31A 1.514(9) . ?
C30A H30C 0.9900 . ?
C30A H30D 0.9900 . ?
C31A C32A 1.528(8) . ?
C31A H31C 0.9900 . ?
C31A H31D 0.9900 . ?
C32A C33A 1.499(7) . ?
C32A C37A 1.515(7) . ?
C32A H32A 1.0000 . ?
C33A C34A 1.544(8) . ?
C33A H33C 0.9900 . ?
C33A H33D 0.9900 . ?
C34A C35A 1.500(8) . ?
C34A H34C 0.9900 . ?
C34A H34D 0.9900 . ?
C35A C36A 1.493(8) . ?
C35A H35C 0.9900 . ?
C35A H35D 0.9900 . ?
C36A C37A 1.502(7) . ?
C36A H36C 0.9900 . ?
C36A H36D 0.9900 . ?
C37A H37C 0.9900 . ?
C37A H37D 0.9900 . ?
C38A C39A 1.492(9) . ?
C39A C40A 1.528(8) . ?
C39A H39C 0.9900 . ?
C39A H39D 0.9900 . ?
C40A C41A 1.495(7) . ?
C40A H40C 0.9900 . ?
C40A H40D 0.9900 . ?
C41A C46A 1.518(7) . ?
C41A C42A 1.522(7) . ?
C41A H41A 1.0000 . ?
C42A C43A 1.516(8) . ?
C42A H42C 0.9900 . ?
C42A H42D 0.9900 . ?
C43A C44A 1.532(8) . ?
C43A H43C 0.9900 . ?
C43A H43D 0.9900 . ?
C44A C45A 1.493(8) . ?
C44A H44C 0.9900 . ?
C44A H44D 0.9900 . ?
C45A C46A 1.507(8) . ?
C45A H45C 0.9900 . ?
C45A H45D 0.9900 . ?
C46A H46C 0.9900 . ?
C46A H46D 0.9900 . ?
C47A C48A 1.509(8) . ?
C48A C49A 1.510(8) . ?
C48A H48C 0.9900 . ?
C48A H48D 0.9900 . ?
C49A C50A 1.543(9) . ?
C49A H49C 0.9900 . ?
C49A H49D 0.9900 . ?
C50A C55A 1.497(7) . ?
C50A C51A 1.504(7) . ?
C50A H50A 1.0000 . ?
C51A C52A 1.549(8) . ?
C51A H51C 0.9900 . ?
C51A H51D 0.9900 . ?
C52A C53A 1.520(8) . ?
C52A H52C 0.9900 . ?
C52A H52D 0.9900 . ?
C53A C54A 1.506(8) . ?
C53A H53C 0.9900 . ?
C53A H53D 0.9900 . ?
C54A C55A 1.550(8) . ?
C54A H54C 0.9900 . ?
C54A H54D 0.9900 . ?
C55A H55C 0.9900 . ?
C55A H55D 0.9900 . ?
C56A C57A 1.510(7) . ?
C57A C58A 1.506(8) . ?
C57A H57C 0.9900 . ?
C57A H57D 0.9900 . ?
C58A C59A 1.538(8) . ?
C58A H58C 0.9900 . ?
C58A H58D 0.9900 . ?
C59A C60A 1.527(7) . ?
C59A C64A 1.527(6) . ?
C59A H59A 1.0000 . ?
C60A C61A 1.538(7) . ?
C60A H60C 0.9900 . ?
C60A H60D 0.9900 . ?
C61A C62A 1.513(8) . ?
C61A H61C 0.9900 . ?
C61A H61D 0.9900 . ?
C62A C63A 1.525(7) . ?
C62A H62C 0.9900 . ?
C62A H62D 0.9900 . ?
C63A C64A 1.502(7) . ?
C63A H63C 0.9900 . ?
C63A H63D 0.9900 . ?
C64A H64C 0.9900 . ?
C64A H64D 0.9900 . ?
O1G C1G 1.175(7) . ?
C1G C2G 1.493(9) . ?
C1G C6G 1.490(8) . ?
C2G C3G 1.499(8) . ?
C2G H2GA 0.9900 . ?
C2G H2GB 0.9900 . ?
C3G C7G 1.533(8) . ?
C3G C4G 1.547(7) . ?
C3G H3G 1.0000 . ?
C4G C5G 1.447(9) . ?
C4G H4GA 0.9900 . ?
C4G H4GB 0.9900 . ?
C5G C6G 1.345(9) . ?
C5G H5G 0.9500 . ?
C6G C10G 1.493(9) . ?
C7G C8G 1.335(8) . ?
C7G C9G 1.445(10) . ?
C8G H8GA 0.9500 . ?
C8G H8GB 0.9500 . ?
C9G H9GA 0.9800 . ?
C9G H9GB 0.9800 . ?
C9G H9GC 0.9800 . ?
C10G H10B 0.9800 . ?
C10G H10C 0.9800 . ?
C10G H10D 0.9800 . ?
O1H C1H 1.244(7) . ?
C1H C6H 1.467(8) . ?
C1H C2H 1.478(8) . ?
C2H C3H 1.543(7) . ?
C2H H2HA 0.9900 . ?
C2H H2HB 0.9900 . ?
C3H C4H 1.479(7) . ?
C3H C7H 1.494(8) . ?
C3H H3H 1.0000 . ?
C4H C5H 1.499(8) . ?
C4H H4HA 0.9900 . ?
C4H H4HB 0.9900 . ?
C5H C6H 1.323(8) . ?
C5H H5H 0.9500 . ?
C6H C10H 1.523(8) . ?
C7H C8H 1.371(7) . ?
C7H C9H 1.453(7) . ?
C8H H8HA 0.9500 . ?
C8H H8HB 0.9500 . ?
C9H H9HA 0.9800 . ?
C9H H9HB 0.9800 . ?
C9H H9HC 0.9800 . ?
C10H H10E 0.9800 . ?
C10H H10F 0.9800 . ?
C10H H10G 0.9800 . ?

loop_
_geom_hbond_atom_site_label_D
_geom_hbond_atom_site_label_H
_geom_hbond_atom_site_label_A
_geom_hbond_distance_DH
_geom_hbond_distance_HA
_geom_hbond_distance_DA
_geom_hbond_angle_DHA
_geom_hbond_site_symmetry_A
C10A H10A O5 0.95 2.52 3.452(6) 165.7 1_455
C19A H19A O7 0.95 2.48 3.365(7) 158.1 1_556
C24A H24A O7 0.95 2.56 3.437(7) 154.8 1_556
C12A H12A O8 0.95 2.62 3.553(6) 169.3 1_456
C17A H17A O8 0.95 2.65 3.585(4) 168.1 1_456
C3 H3B O5A 0.95 2.52 3.419(6) 157.6 1_655
C26 H26 O5A 0.95 2.65 3.536(7) 153.6 1_655
C19 H19 O6A 0.95 2.41 3.338(6) 166.0 1_654
C24 H24 O6A 0.95 2.52 3.442(6) 162.9 1_654
C12 H12 O7A 0.95 2.54 3.469(6) 165.5 1_554
C17 H17 O7A 0.95 2.67 3.597(6) 165.5 1_554

loop_
_geom_torsion_atom_site_label_1
_geom_torsion_atom_site_label_2
_geom_torsion_atom_site_label_3
_geom_torsion_atom_site_label_4
_geom_torsion
_geom_torsion_site_symmetry_1
_geom_torsion_site_symmetry_2
_geom_torsion_site_symmetry_3
_geom_torsion_site_symmetry_4
_geom_torsion_publ_flag
O1 C1 C2 C3 176.1(4) . . . . ?
C6 C1 C2 C3 -1.8(7) . . . . ?
O1 C1 C2 C28 -3.7(7) . . . . ?
C6 C1 C2 C28 178.4(5) . . . . ?
C1 C2 C3 C4 1.5(7) . . . . ?
C28 C2 C3 C4 -178.7(5) . . . . ?
C2 C3 C4 C5 -0.6(8) . . . . ?
C2 C3 C4 C29 177.1(4) . . . . ?
C3 C4 C5 C6 -0.1(7) . . . . ?
C29 C4 C5 C6 -177.8(5) . . . . ?
C4 C5 C6 C1 -0.2(7) . . . . ?
C4 C5 C6 C7 176.1(5) . . . . ?
O1 C1 C6 C5 -176.7(4) . . . . ?
C2 C1 C6 C5 1.1(7) . . . . ?
O1 C1 C6 C7 7.1(7) . . . . ?
C2 C1 C6 C7 -175.0(5) . . . . ?
C5 C6 C7 C9 -92.7(5) . . . . ?
C1 C6 C7 C9 83.4(6) . . . . ?
O2 C8 C9 C10 178.9(4) . . . . ?
C13 C8 C9 C10 -0.7(7) . . . . ?
O2 C8 C9 C7 -5.2(7) . . . . ?
C13 C8 C9 C7 175.3(4) . . . . ?
C6 C7 C9 C10 86.2(6) . . . . ?
C6 C7 C9 C8 -89.8(6) . . . . ?
C8 C9 C10 C11 1.7(7) . . . . ?
C7 C9 C10 C11 -174.4(4) . . . . ?
C9 C10 C11 C12 -1.4(7) . . . . ?
C9 C10 C11 C38 -179.3(4) . . . . ?
C10 C11 C12 C13 0.1(8) . . . . ?
C38 C11 C12 C13 178.0(5) . . . . ?
C11 C12 C13 C8 0.8(7) . . . . ?
C11 C12 C13 C14 178.7(5) . . . . ?
O2 C8 C13 C12 179.9(4) . . . . ?
C9 C8 C13 C12 -0.5(7) . . . . ?
O2 C8 C13 C14 2.2(7) . . . . ?
C9 C8 C13 C14 -178.3(5) . . . . ?
C12 C13 C14 C16 -85.7(6) . . . . ?
C8 C13 C14 C16 92.1(6) . . . . ?
C20 C15 C16 C17 0.6(8) . . . . ?
O3 C15 C16 C17 179.8(4) . . . . ?
C20 C15 C16 C14 177.5(5) . . . . ?
O3 C15 C16 C14 -3.2(7) . . . . ?
C13 C14 C16 C17 92.9(6) . . . . ?
C13 C14 C16 C15 -84.0(7) . . . . ?
C15 C16 C17 C18 -1.7(8) . . . . ?
C14 C16 C17 C18 -178.7(5) . . . . ?
C16 C17 C18 C19 0.9(8) . . . . ?
C16 C17 C18 C47 179.8(5) . . . . ?
C17 C18 C19 C20 1.1(8) . . . . ?
C47 C18 C19 C20 -177.8(5) . . . . ?
O3 C15 C20 C19 -177.9(5) . . . . ?
C16 C15 C20 C19 1.4(8) . . . . ?
O3 C15 C20 C21 2.7(8) . . . . ?
C16 C15 C20 C21 -178.0(5) . . . . ?
C18 C19 C20 C15 -2.2(8) . . . . ?
C18 C19 C20 C21 177.2(5) . . . . ?
C15 C20 C21 C23 88.7(7) . . . . ?
C19 C20 C21 C23 -90.7(6) . . . . ?
O4 C22 C23 C24 175.9(4) . . . . ?
C27 C22 C23 C24 -2.7(7) . . . . ?
O4 C22 C23 C21 -5.6(7) . . . . ?
C27 C22 C23 C21 175.9(4) . . . . ?
C20 C21 C23 C24 86.2(6) . . . . ?
C20 C21 C23 C22 -92.3(6) . . . . ?
C22 C23 C24 C25 1.1(8) . . . . ?
C21 C23 C24 C25 -177.4(4) . . . . ?
C23 C24 C25 C26 0.2(8) . . . . ?
C23 C24 C25 C56 -179.1(5) . . . . ?
C24 C25 C26 C27 0.0(8) . . . . ?
C56 C25 C26 C27 179.2(5) . . . . ?
C25 C26 C27 C22 -1.5(7) . . . . ?
C25 C26 C27 C28 -179.5(5) . . . . ?
O4 C22 C27 C26 -175.8(4) . . . . ?
C23 C22 C27 C26 2.8(7) . . . . ?
O4 C22 C27 C28 2.2(7) . . . . ?
C23 C22 C27 C28 -179.2(4) . . . . ?
C3 C2 C28 C27 94.0(6) . . . . ?
C1 C2 C28 C27 -86.2(6) . . . . ?
C26 C27 C28 C2 -88.9(6) . . . . ?
C22 C27 C28 C2 93.2(6) . . . . ?
C5 C4 C29 O5 175.3(5) . . . . ?
C3 C4 C29 O5 -2.4(7) . . . . ?
C5 C4 C29 C30 -8.9(8) . . . . ?
C3 C4 C29 C30 173.4(5) . . . . ?
O5 C29 C30 C31 -29.2(8) . . . . ?
C4 C29 C30 C31 155.0(5) . . . . ?
C29 C30 C31 C32 -70.7(8) . . . . ?
C30 C31 C32 C37 -69.7(10) . . . . ?
C30 C31 C32 C33 159.5(7) . . . . ?
C37 C32 C33 C34 46.0(12) . . . . ?
C31 C32 C33 C34 177.8(8) . . . . ?
C32 C33 C34 C35 -54.7(12) . . . . ?
C33 C34 C35 C36 63.2(11) . . . . ?
C34 C35 C36 C37 -61.5(11) . . . . ?
C33 C32 C37 C36 -46.3(12) . . . . ?
C31 C32 C37 C36 -177.6(8) . . . . ?
C35 C36 C37 C32 53.4(12) . . . . ?
C10 C11 C38 O6 13.4(9) . . . . ?
C12 C11 C38 O6 -164.4(6) . . . . ?
C10 C11 C38 C39 -161.3(5) . . . . ?
C12 C11 C38 C39 20.9(8) . . . . ?
O6 C38 C39 C40 -76.1(10) . . . . ?
C11 C38 C39 C40 98.9(8) . . . . ?
C38 C39 C40 C41 173.7(11) . . . . ?
C39 C40 C41 C42 -162.3(12) . . . . ?
C39 C40 C41 C46 75.5(13) . . . . ?
C40 C41 C42 C43 -175.5(13) . . . . ?
C46 C41 C42 C43 -52.2(15) . . . . ?
C41 C42 C43 C44 59.3(17) . . . . ?
C42 C43 C44 C45 -60.1(16) . . . . ?
C43 C44 C45 C46 54.9(17) . . . . ?
C40 C41 C46 C45 172.1(10) . . . . ?
C42 C41 C46 C45 46.7(12) . . . . ?
C44 C45 C46 C41 -49.4(15) . . . . ?
C17 C18 C47 O7 1.5(9) . . . . ?
C19 C18 C47 O7 -179.6(6) . . . . ?
C17 C18 C47 C48 176.3(6) . . . . ?
C19 C18 C47 C48 -4.9(9) . . . . ?
O7 C47 C48 C49 -37.8(10) . . . . ?
C18 C47 C48 C49 147.4(6) . . . . ?
C47 C48 C49 C50 -82.7(9) . . . . ?
C48 C49 C50 C51 -63.3(10) . . . . ?
C48 C49 C50 C55 174.5(8) . . . . ?
C49 C50 C51 C52 179.9(7) . . . . ?
C55 C50 C51 C52 -54.1(10) . . . . ?
C50 C51 C52 C53 59.7(11) . . . . ?
C51 C52 C53 C54 -61.3(11) . . . . ?
C52 C53 C54 C55 59.9(14) . . . . ?
C51 C50 C55 C54 50.5(12) . . . . ?
C49 C50 C55 C54 175.4(10) . . . . ?
C53 C54 C55 C50 -54.7(15) . . . . ?
C24 C25 C56 O8 11.0(8) . . . . ?
C26 C25 C56 O8 -168.2(5) . . . . ?
C24 C25 C56 C57 -174.3(5) . . . . ?
C26 C25 C56 C57 6.5(8) . . . . ?
O8 C56 C57 C58 -20.6(8) . . . . ?
C25 C56 C57 C58 164.9(5) . . . . ?
C56 C57 C58 C59 176.3(5) . . . . ?
C57 C58 C59 C60 -66.7(8) . . . . ?
C57 C58 C59 C64 173.0(7) . . . . ?
C58 C59 C60 C61 -171.1(6) . . . . ?
C64 C59 C60 C61 -51.7(9) . . . . ?
C59 C60 C61 C62 51.5(11) . . . . ?
C60 C61 C62 C63 -63.5(11) . . . . ?
C61 C62 C63 C64 71.1(10) . . . . ?
C60 C59 C64 C63 62.1(10) . . . . ?
C58 C59 C64 C63 -177.5(8) . . . . ?
C62 C63 C64 C59 -70.3(11) . . . . ?
O1A C1A C2A C3A 178.9(4) . . . . ?
C6A C1A C2A C3A 0.4(7) . . . . ?
O1A C1A C2A C28A -6.2(7) . . . . ?
C6A C1A C2A C28A 175.3(4) . . . . ?
C1A C2A C3A C4A -1.1(7) . . . . ?
C28A C2A C3A C4A -176.1(4) . . . . ?
C2A C3A C4A C5A 1.2(8) . . . . ?
C2A C3A C4A C29A 177.3(4) . . . . ?
C3A C4A C5A C6A -0.4(7) . . . . ?
C29A C4A C5A C6A -176.7(4) . . . . ?
C4A C5A C6A C1A -0.3(7) . . . . ?
C4A C5A C6A C7A 179.1(4) . . . . ?
O1A C1A C6A C5A -178.2(4) . . . . ?
C2A C1A C6A C5A 0.3(7) . . . . ?
O1A C1A C6A C7A 2.4(7) . . . . ?
C2A C1A C6A C7A -179.1(4) . . . . ?
C5A C6A C7A C9A -92.8(6) . . . . ?
C1A C6A C7A C9A 86.6(6) . . . . ?
O2A C8A C9A C10A 177.6(4) . . . . ?
C13A C8A C9A C10A 0.3(7) . . . . ?
O2A C8A C9A C7A -3.4(7) . . . . ?
C13A C8A C9A C7A 179.2(4) . . . . ?
C6A C7A C9A C10A 85.6(6) . . . . ?
C6A C7A C9A C8A -93.2(6) . . . . ?
C8A C9A C10A C11A -0.4(7) . . . . ?
C7A C9A C10A C11A -179.3(5) . . . . ?
C9A C10A C11A C12A -0.3(8) . . . . ?
C9A C10A C11A C38A 179.6(5) . . . . ?
C10A C11A C12A C13A 1.2(8) . . . . ?
C38A C11A C12A C13A -178.7(5) . . . . ?
C11A C12A C13A C8A -1.2(7) . . . . ?
C11A C12A C13A C14A 176.0(5) . . . . ?
O2A C8A C13A C12A -176.9(4) . . . . ?
C9A C8A C13A C12A 0.5(7) . . . . ?
O2A C8A C13A C14A 5.9(7) . . . . ?
C9A C8A C13A C14A -176.7(5) . . . . ?
C12A C13A C14A C16A -85.1(5) . . . . ?
C8A C13A C14A C16A 92.0(6) . . . . ?
O3A C15A C16A C17A 178.6(4) . . . . ?
C20A C15A C16A C17A -0.5(7) . . . . ?
O3A C15A C16A C14A -5.1(7) . . . . ?
C20A C15A C16A C14A 175.8(4) . . . . ?
C13A C14A C16A C15A -86.5(6) . . . . ?
C13A C14A C16A C17A 89.8(5) . . . . ?
C15A C16A C17A C18A -0.1(7) . . . . ?
C14A C16A C17A C18A -176.5(5) . . . . ?
C16A C17A C18A C19A 0.6(7) . . . . ?
C16A C17A C18A C47A 178.1(5) . . . . ?
C17A C18A C19A C20A -0.5(7) . . . . ?
C47A C18A C19A C20A -178.2(4) . . . . ?
C18A C19A C20A C15A 0.0(7) . . . . ?
C18A C19A C20A C21A 177.9(4) . . . . ?
C16A C15A C20A C19A 0.6(7) . . . . ?
O3A C15A C20A C19A -178.5(4) . . . . ?
C16A C15A C20A C21A -177.3(4) . . . . ?
O3A C15A C20A C21A 3.6(7) . . . . ?
C19A C20A C21A C23A -93.9(5) . . . . ?
C15A C20A C21A C23A 84.0(6) . . . . ?
C27A C22A C23A C24A -0.8(7) . . . . ?
O4A C22A C23A C24A 178.7(4) . . . . ?
C27A C22A C23A C21A 177.5(4) . . . . ?
O4A C22A C23A C21A -3.1(6) . . . . ?
C20A C21A C23A C24A 87.3(5) . . . . ?
C20A C21A C23A C22A -90.9(6) . . . . ?
C22A C23A C24A C25A -0.4(7) . . . . ?
C21A C23A C24A C25A -178.7(4) . . . . ?
C23A C24A C25A C26A 0.8(7) . . . . ?
C23A C24A C25A C56A -175.8(4) . . . . ?
C24A C25A C26A C27A 0.0(7) . . . . ?
C56A C25A C26A C27A 176.8(4) . . . . ?
O4A C22A C27A C26A -178.0(4) . . . . ?
C23A C22A C27A C26A 1.5(7) . . . . ?
O4A C22A C27A C28A 4.4(7) . . . . ?
C23A C22A C27A C28A -176.1(4) . . . . ?
C25A C26A C27A C22A -1.1(7) . . . . ?
C25A C26A C27A C28A 176.7(4) . . . . ?
C3A C2A C28A C27A 91.3(5) . . . . ?
C1A C2A C28A C27A -83.5(6) . . . . ?
C22A C27A C28A C2A 92.7(6) . . . . ?
C26A C27A C28A C2A -84.8(5) . . . . ?
C3A C4A C29A O5A -171.5(5) . . . . ?
C5A C4A C29A O5A 4.7(8) . . . . ?
C3A C4A C29A C30A 9.4(8) . . . . ?
C5A C4A C29A C30A -174.4(5) . . . . ?
O5A C29A C30A C31A 31.2(8) . . . . ?
C4A C29A C30A C31A -149.6(5) . . . . ?
C29A C30A C31A C32A 79.1(7) . . . . ?
C30A C31A C32A C33A -171.1(6) . . . . ?
C30A C31A C32A C37A 59.9(8) . . . . ?
C37A C32A C33A C34A -45.0(9) . . . . ?
C31A C32A C33A C34A -174.2(6) . . . . ?
C32A C33A C34A C35A 45.6(11) . . . . ?
C33A C34A C35A C36A -49.3(12) . . . . ?
C34A C35A C36A C37A 54.1(10) . . . . ?
C35A C36A C37A C32A -56.9(10) . . . . ?
C33A C32A C37A C36A 51.9(9) . . . . ?
C31A C32A C37A C36A 179.7(6) . . . . ?
C10A C11A C38A O6A 157.9(6) . . . . ?
C12A C11A C38A O6A -22.2(8) . . . . ?
C10A C11A C38A C39A -24.1(8) . . . . ?
C12A C11A C38A C39A 155.7(5) . . . . ?
O6A C38A C39A C40A 72.6(7) . . . . ?
C11A C38A C39A C40A -105.4(6) . . . . ?
C38A C39A C40A C41A -177.0(5) . . . . ?
C39A C40A C41A C46A 161.9(6) . . . . ?
C39A C40A C41A C42A -75.7(8) . . . . ?
C40A C41A C42A C43A -178.6(8) . . . . ?
C46A C41A C42A C43A -54.3(11) . . . . ?
C41A C42A C43A C44A 56.3(12) . . . . ?
C42A C43A C44A C45A -57.7(12) . . . . ?
C43A C44A C45A C46A 55.4(12) . . . . ?
C44A C45A C46A C41A -53.3(11) . . . . ?
C40A C41A C46A C45A 177.6(7) . . . . ?
C42A C41A C46A C45A 53.1(10) . . . . ?
C19A C18A C47A O7A 4.0(8) . . . . ?
C17A C18A C47A O7A -173.5(5) . . . . ?
C19A C18A C47A C48A -176.4(5) . . . . ?
C17A C18A C47A C48A 6.1(8) . . . . ?
O7A C47A C48A C49A 22.8(9) . . . . ?
C18A C47A C48A C49A -156.8(5) . . . . ?
C47A C48A C49A C50A 74.0(7) . . . . ?
C48A C49A C50A C55A -166.5(7) . . . . ?
C48A C49A C50A C51A 74.4(7) . . . . ?
C55A C50A C51A C52A 55.6(9) . . . . ?
C49A C50A C51A C52A 174.4(6) . . . . ?
C50A C51A C52A C53A -53.9(10) . . . . ?
C51A C52A C53A C54A 55.4(11) . . . . ?
C52A C53A C54A C55A -56.6(10) . . . . ?
C51A C50A C55A C54A -61.2(10) . . . . ?
C49A C50A C55A C54A 177.4(7) . . . . ?
C53A C54A C55A C50A 61.2(11) . . . . ?
C24A C25A C56A O8A 171.1(5) . . . . ?
C26A C25A C56A O8A -5.5(8) . . . . ?
C24A C25A C56A C57A -10.6(7) . . . . ?
C26A C25A C56A C57A 172.8(4) . . . . ?
O8A C56A C57A C58A 16.7(7) . . . . ?
C25A C56A C57A C58A -161.6(5) . . . . ?
C56A C57A C58A C59A -171.5(5) . . . . ?
C57A C58A C59A C60A -172.4(5) . . . . ?
C57A C58A C59A C64A 65.5(6) . . . . ?
C64A C59A C60A C61A -48.3(8) . . . . ?
C58A C59A C60A C61A -171.6(6) . . . . ?
C59A C60A C61A C62A 51.1(9) . . . . ?
C60A C61A C62A C63A -56.6(10) . . . . ?
C61A C62A C63A C64A 61.1(9) . . . . ?
C62A C63A C64A C59A -59.6(7) . . . . ?
C60A C59A C64A C63A 53.0(7) . . . . ?
C58A C59A C64A C63A 174.5(5) . . . . ?
O1G C1G C2G C3G 147.3(7) . . . . ?
C6G C1G C2G C3G -39.8(8) . . . . ?
C1G C2G C3G C7G -179.3(5) . . . . ?
C1G C2G C3G C4G 56.0(7) . . . . ?
C2G C3G C4G C5G -40.5(7) . . . . ?
C7G C3G C4G C5G -169.8(6) . . . . ?
C3G C4G C5G C6G 10.9(12) . . . . ?
C4G C5G C6G C10G 179.0(9) . . . . ?
C4G C5G C6G C1G 6.5(14) . . . . ?
O1G C1G C6G C5G -179.5(8) . . . . ?
C2G C1G C6G C5G 7.7(11) . . . . ?
O1G C1G C6G C10G 7.4(12) . . . . ?
C2G C1G C6G C10G -165.4(8) . . . . ?
C2G C3G C7G C8G -6.7(10) . . . . ?
C4G C3G C7G C8G 118.3(9) . . . . ?
C2G C3G C7G C9G 176.8(6) . . . . ?
C4G C3G C7G C9G -58.3(8) . . . . ?
O1H C1H C2H C3H 152.2(6) . . . . ?
C6H C1H C2H C3H -27.6(7) . . . . ?
C1H C2H C3H C4H 50.1(6) . . . . ?
C1H C2H C3H C7H 179.8(5) . . . . ?
C7H C3H C4H C5H -172.6(5) . . . . ?
C2H C3H C4H C5H -45.8(7) . . . . ?
C3H C4H C5H C6H 19.7(9) . . . . ?
C4H C5H C6H C1H 5.9(9) . . . . ?
C4H C5H C6H C10H -179.7(5) . . . . ?
O1H C1H C6H C5H 179.1(6) . . . . ?
C2H C1H C6H C5H -1.1(8) . . . . ?
O1H C1H C6H C10H 4.4(8) . . . . ?
C2H C1H C6H C10H -175.7(5) . . . . ?
C4H C3H C7H C8H -161.4(7) . . . . ?
C2H C3H C7H C8H 72.8(8) . . . . ?
C4H C3H C7H C9H 12.5(9) . . . . ?
C2H C3H C7H C9H -113.3(7) . . . . ?
